data_1561582
loop_
_publ_author_name
'Wang, Xiqu'
'Jacobson, Allan J.'

_publ_section_title
;
 Hydrothermal crystal growth and Vernier structures of the metal
 benzenedicarboxylates MIL-47 and MIL-53 containing guest molecules of
 benzenecarboxylic acid
;
_journal_name_full 'Journal of Solid State Chemistry'
_journal_page_first 230
_journal_page_last 235
_journal_paper_doi 10.1016/j.jssc.2015.08.014
_journal_volume 236
_journal_year 2016
_chemical_formula_sum 'C13.71 H6.86 O7.86 V'
_chemical_formula_weight 348.27
_space_group_crystal_system monoclinic
_space_group_IT_number 4
_space_group_name_Hall 'P 2yb'
_space_group_name_H-M_alt 'P 1 21 1'
_atom_sites_solution_hydrogens geom
_audit_creation_method SHELXL-2013
_cell_angle_alpha 90
_cell_angle_beta 105.9140(8)
_cell_angle_gamma 90
_cell_formula_units_Z 28
_cell_length_a 23.903(2)
_cell_length_b 17.1907(15)
_cell_length_c 25.722(2)
_cell_measurement_temperature 296(2)
_cell_volume 10164.3(15)
_computing_structure_refinement 'SHELXL-2013 (Sheldrick, 2013)'
_diffrn_ambient_temperature 296(2)
_diffrn_measured_fraction_theta_full 0.989
_diffrn_measured_fraction_theta_max 0.955
_diffrn_measurement_device_type 'Bruker Apex II'
_diffrn_measurement_method 'narrow frame'
_diffrn_radiation_type MoK\a
_diffrn_radiation_wavelength 0.71073
_diffrn_reflns_av_R_equivalents 0.0388
_diffrn_reflns_av_unetI/netI 0.0530
_diffrn_reflns_Laue_measured_fraction_full 0.989
_diffrn_reflns_Laue_measured_fraction_max 0.955
_diffrn_reflns_limit_h_max 27
_diffrn_reflns_limit_h_min -31
_diffrn_reflns_limit_k_max 22
_diffrn_reflns_limit_k_min -18
_diffrn_reflns_limit_l_max 31
_diffrn_reflns_limit_l_min -33
_diffrn_reflns_number 64053
_diffrn_reflns_point_group_measured_fraction_full 0.991
_diffrn_reflns_point_group_measured_fraction_max 0.957
_diffrn_reflns_theta_full 25.242
_diffrn_reflns_theta_max 28.277
_diffrn_reflns_theta_min 1.443
_exptl_absorpt_coefficient_mu 0.721
_exptl_absorpt_correction_T_max 0.737
_exptl_absorpt_correction_T_min 0.614
_exptl_absorpt_correction_type multi-scan
_exptl_absorpt_process_details SADABS
_exptl_crystal_colour red
_exptl_crystal_density_diffrn 1.593
_exptl_crystal_description prism
_exptl_crystal_F_000 4900
_exptl_crystal_size_max 0.40
_exptl_crystal_size_mid 0.22
_exptl_crystal_size_min 0.17
_refine_diff_density_max 0.499
_refine_diff_density_min -0.343
_refine_diff_density_rms 0.058
_refine_ls_abs_structure_details
;
 Refined as an inversion twin.
;
_refine_ls_abs_structure_Flack 0.344(18)
_refine_ls_extinction_coef .
_refine_ls_extinction_method none
_refine_ls_goodness_of_fit_ref 0.960
_refine_ls_hydrogen_treatment constr
_refine_ls_matrix_type full
_refine_ls_number_parameters 2798
_refine_ls_number_reflns 36260
_refine_ls_number_restraints 3874
_refine_ls_restrained_S_all 0.939
_refine_ls_R_factor_all 0.1481
_refine_ls_R_factor_gt 0.0361
_refine_ls_shift/su_max 1.103
_refine_ls_shift/su_mean 0.166
_refine_ls_structure_factor_coef Fsqd
_refine_ls_weighting_details 'w=1/[\s^2^(Fo^2^)+(0.0101P)^2^+9.9518P] where P=(Fo^2^+2Fc^2^)/3'
_refine_ls_weighting_scheme calc
_refine_ls_wR_factor_gt 0.0788
_refine_ls_wR_factor_ref 0.0964
_reflns_Friedel_coverage 0.941
_reflns_Friedel_fraction_full 0.992
_reflns_Friedel_fraction_max 0.959
_reflns_number_gt 7411
_reflns_number_total 36260
_reflns_threshold_expression 'I > 2\s(I)'
_cod_data_source_file JSSC-2016-236-230.cif
_cod_data_source_block VObdc
_cod_original_cell_volume 10164.2(16)
_cod_original_sg_symbol_H-M 'P 21'
_cod_database_code 1561582
_shelx_space_group_comment
;
The symmetry employed for this shelxl refinement is uniquely defined
by the following loop, which should always be used as a source of
symmetry information in preference to the above space-group names.
They are only intended as comments.
;

loop_
_space_group_symop_operation_xyz
'x, y, z'
'-x, y+1/2, -z'

loop_
_atom_site_label
_atom_site_type_symbol
_atom_site_fract_x
_atom_site_fract_y
_atom_site_fract_z
_atom_site_U_iso_or_equiv
_atom_site_adp_type
_atom_site_occupancy
_atom_site_site_symmetry_order
_atom_site_calc_flag
_atom_site_refinement_flags_posn
_atom_site_refinement_flags_adp
_atom_site_refinement_flags_occupancy
_atom_site_disorder_assembly
_atom_site_disorder_group
C1 C -0.4784(6) 0.4042(7) 0.4536(5) 0.017(3) Uani 1 1 d . U . . .
C2 C -0.4907(5) 0.3332(7) 0.4825(5) 0.017(3) Uani 1 1 d . U . . .
C3 C -0.4464(6) 0.2954(8) 0.5195(6) 0.031(4) Uani 1 1 d . U . . .
H3 H -0.4088 0.3154 0.5284 0.038 Uiso 1 1 calc R U . . .
C4 C -0.4583(6) 0.2272(8) 0.5431(6) 0.032(4) Uani 1 1 d . U . . .
H4 H -0.4283 0.2015 0.5679 0.038 Uiso 1 1 calc R U . . .
C5 C -0.5139(5) 0.1968(8) 0.5306(5) 0.020(3) Uani 1 1 d . U . . .
C6 C -0.5587(6) 0.2357(8) 0.4935(6) 0.036(4) Uani 1 1 d . U . . .
H6 H -0.5964 0.2160 0.4849 0.044 Uiso 1 1 calc R U . . .
C7 C -0.5472(6) 0.3024(8) 0.4698(6) 0.037(4) Uani 1 1 d . U . . .
H7 H -0.5772 0.3280 0.4450 0.045 Uiso 1 1 calc R U . . .
C8 C -0.5258(5) 0.1231(7) 0.5560(5) 0.014(2) Uani 1 1 d . U . . .
C9 C -0.2412(5) 0.1259(7) 0.6996(5) 0.014(2) Uani 1 1 d . U . . .
C10 C -0.2291(5) 0.2000(8) 0.6761(5) 0.022(3) Uani 1 1 d . U . . .
C11 C -0.1738(6) 0.2316(8) 0.6912(6) 0.033(4) Uani 1 1 d . U . . .
H11 H -0.1445 0.2074 0.7176 0.039 Uiso 1 1 calc R U . . .
C12 C -0.1624(6) 0.2985(9) 0.6672(6) 0.036(4) Uani 1 1 d . U . . .
H12 H -0.1250 0.3190 0.6774 0.043 Uiso 1 1 calc R U . . .
C13 C -0.1920(5) 0.4052(7) 0.5989(5) 0.017(3) Uani 1 1 d . U . . .
C14 C -0.2609(6) 0.3038(9) 0.6125(6) 0.035(4) Uani 1 1 d . U . . .
H14 H -0.2902 0.3278 0.5859 0.042 Uiso 1 1 calc R U . . .
C15 C -0.2717(6) 0.2365(8) 0.6367(6) 0.032(4) Uani 1 1 d . U . . .
H15 H -0.3088 0.2151 0.6263 0.038 Uiso 1 1 calc R U . . .
C16 C -0.2045(5) 0.3358(7) 0.6287(5) 0.018(3) Uani 1 1 d . U . . .
C17 C -0.4193(6) 0.1086(7) 0.7342(5) 0.016(3) Uani 1 1 d . U . . .
C18 C -0.4261(5) 0.1800(7) 0.7662(5) 0.017(3) Uani 1 1 d . U . . .
C19 C -0.3763(5) 0.2150(8) 0.8010(5) 0.031(3) Uani 1 1 d . U . . .
H19 H -0.3400 0.1918 0.8067 0.038 Uiso 1 1 calc R U . . .
C20 C -0.3817(6) 0.2808(8) 0.8253(6) 0.036(4) Uani 1 1 d . U . . .
H20 H -0.3486 0.3050 0.8466 0.044 Uiso 1 1 calc R U . . .
C21 C -0.4356(5) 0.3149(7) 0.8198(5) 0.018(3) Uani 1 1 d . U . . .
C22 C -0.4840(6) 0.2790(9) 0.7883(6) 0.034(4) Uani 1 1 d . U . . .
H22 H -0.5205 0.3005 0.7855 0.041 Uiso 1 1 calc R U . . .
C23 C -0.4800(5) 0.2125(9) 0.7610(6) 0.035(4) Uani 1 1 d . U . . .
H23 H -0.5132 0.1892 0.7391 0.042 Uiso 1 1 calc R U . . .
C24 C -0.4416(6) 0.3886(8) 0.8484(5) 0.018(3) Uani 1 1 d . U . . .
C25 C -0.1333(5) 0.1081(7) 0.8784(5) 0.015(3) Uani 1 1 d . U . . .
C26 C -0.1404(5) 0.1782(7) 0.9100(5) 0.019(3) Uani 1 1 d . U . . .
C27 C -0.0923(6) 0.2092(8) 0.9479(6) 0.033(4) Uani 1 1 d . U . . .
H27 H -0.0566 0.1838 0.9551 0.040 Uiso 1 1 calc R U . . .
C28 C -0.0970(6) 0.2775(8) 0.9749(6) 0.038(4) Uani 1 1 d . U . . .
H28 H -0.0646 0.2985 0.9996 0.046 Uiso 1 1 calc R U . . .
C29 C -0.1504(5) 0.3140(8) 0.9647(5) 0.018(3) Uani 1 1 d . U . . .
C30 C -0.1999(6) 0.2828(8) 0.9277(5) 0.031(4) Uani 1 1 d . U . . .
H30 H -0.2359 0.3069 0.9217 0.037 Uiso 1 1 calc R U . . .
C31 C -0.1936(6) 0.2144(8) 0.8999(6) 0.035(4) Uani 1 1 d . U . . .
H31 H -0.2256 0.1935 0.8746 0.043 Uiso 1 1 calc R U . . .
C32 C -0.1560(5) 0.3882(7) 0.9925(5) 0.016(3) Uani 1 1 d . U . . .
C33 C 0.0448(5) 0.1246(7) 0.8414(5) 0.014(2) Uani 1 1 d . U . . .
C34 C 0.0569(5) 0.1991(7) 0.8168(5) 0.020(3) Uani 1 1 d . U . . .
C35 C 0.1111(6) 0.2347(8) 0.8362(5) 0.033(4) Uani 1 1 d . U . . .
H35 H 0.1391 0.2136 0.8652 0.039 Uiso 1 1 calc R U . . .
C36 C 0.1225(6) 0.3020(8) 0.8115(6) 0.035(4) Uani 1 1 d . U . . .
H36 H 0.1589 0.3253 0.8231 0.042 Uiso 1 1 calc R U . . .
C37 C 0.0803(5) 0.3347(8) 0.7699(5) 0.023(3) Uani 1 1 d . U . . .
C38 C 0.0262(6) 0.3007(8) 0.7507(6) 0.030(3) Uani 1 1 d . U . . .
H38 H -0.0018 0.3229 0.7221 0.036 Uiso 1 1 calc R U . . .
C39 C 0.0146(6) 0.2328(8) 0.7751(6) 0.032(4) Uani 1 1 d . U . . .
H39 H -0.0219 0.2098 0.7633 0.039 Uiso 1 1 calc R U . . .
C40 C 0.0938(6) 0.4056(7) 0.7409(5) 0.017(2) Uani 1 1 d . U . . .
C41 C 0.2955(6) 0.1095(7) 0.5898(5) 0.016(3) Uani 1 1 d . U . . .
C42 C 0.2886(5) 0.1812(7) 0.6211(5) 0.017(2) Uani 1 1 d . U . . .
C43 C 0.3358(6) 0.2120(8) 0.6574(6) 0.037(4) Uani 1 1 d . U . . .
H43 H 0.3715 0.1868 0.6637 0.044 Uiso 1 1 calc R U . . .
C44 C 0.3323(6) 0.2797(8) 0.6852(6) 0.039(4) Uani 1 1 d . U . . .
H44 H 0.3647 0.3000 0.7103 0.046 Uiso 1 1 calc R U . . .
C45 C 0.2780(5) 0.3166(7) 0.6744(5) 0.020(3) Uani 1 1 d . U . . .
C46 C 0.2308(6) 0.2839(8) 0.6397(6) 0.038(4) Uani 1 1 d . U . . .
H46 H 0.1947 0.3077 0.6346 0.046 Uiso 1 1 calc R U . . .
C47 C 0.2342(6) 0.2165(8) 0.6114(6) 0.033(4) Uani 1 1 d . U . . .
H47 H 0.2015 0.1956 0.5870 0.039 Uiso 1 1 calc R U . . .
C48 C 0.2728(6) 0.3902(7) 0.7040(5) 0.017(3) Uani 1 1 d . U . . .
C49 C 0.0139(5) 0.8883(7) 0.4372(5) 0.015(2) Uani 1 1 d . U . . .
C50 C 0.0092(5) 0.8139(7) 0.4657(5) 0.020(3) Uani 1 1 d . U . . .
C51 C 0.0539(6) 0.7838(8) 0.5030(6) 0.038(4) Uani 1 1 d . U . . .
H51 H 0.0896 0.8092 0.5109 0.045 Uiso 1 1 calc R U . . .
C52 C 0.0493(6) 0.7181(9) 0.5297(6) 0.041(4) Uani 1 1 d . U . . .
H52 H 0.0817 0.6991 0.5555 0.049 Uiso 1 1 calc R U . . .
C53 C -0.0021(5) 0.6786(7) 0.5196(5) 0.017(3) Uani 1 1 d . U . . .
C54 C -0.0496(6) 0.7074(8) 0.4795(5) 0.034(4) Uani 1 1 d . U . . .
H54 H -0.0846 0.6801 0.4706 0.041 Uiso 1 1 calc R U . . .
C55 C -0.0451(6) 0.7759(8) 0.4529(6) 0.040(4) Uani 1 1 d . U . . .
H55 H -0.0770 0.7963 0.4272 0.048 Uiso 1 1 calc R U . . .
C56 C -0.0100(6) 0.6085(7) 0.5511(5) 0.018(3) Uani 1 1 d . U . . .
C57 C 0.2986(6) 0.8889(7) 0.5789(5) 0.016(3) Uani 1 1 d . U . . .
C58 C 0.2939(5) 0.8138(7) 0.6065(5) 0.020(3) Uani 1 1 d . U . . .
C59 C 0.3426(6) 0.7794(8) 0.6409(6) 0.039(4) Uani 1 1 d . U . . .
H59 H 0.3790 0.8021 0.6461 0.046 Uiso 1 1 calc R U . . .
C60 C 0.3368(6) 0.7114(8) 0.6671(6) 0.037(4) Uani 1 1 d . U . . .
H60 H 0.3696 0.6877 0.6896 0.044 Uiso 1 1 calc R U . . .
C61 C 0.2817(6) 0.6774(8) 0.6603(5) 0.025(3) Uani 1 1 d . U . . .
C62 C 0.2346(6) 0.7110(8) 0.6271(6) 0.031(4) Uani 1 1 d . U . . .
H62 H 0.1982 0.6883 0.6224 0.038 Uiso 1 1 calc R U . . .
C63 C 0.2394(5) 0.7803(8) 0.5990(5) 0.027(3) Uani 1 1 d . U . . .
H63 H 0.2067 0.8030 0.5759 0.033 Uiso 1 1 calc R U . . .
C64 C 0.2767(6) 0.6077(7) 0.6933(5) 0.020(3) Uani 1 1 d . U . . .
C65 C 0.5852(5) 0.8897(7) 0.7249(5) 0.016(3) Uani 1 1 d . U . . .
C66 C 0.5796(3) 0.8160(4) 0.7527(3) 0.023(3) Uani 1 1 d G U . . .
C67 C 0.6283(3) 0.7818(5) 0.7876(4) 0.027(3) Uani 1 1 d G U . . .
H67 H 0.6648 0.8044 0.7927 0.032 Uiso 1 1 calc R U . . .
C68 C 0.6225(3) 0.7138(5) 0.8149(3) 0.032(4) Uani 1 1 d G U . . .
H68 H 0.6550 0.6909 0.8382 0.038 Uiso 1 1 calc R U . . .
C69 C 0.5680(3) 0.6800(5) 0.8072(3) 0.023(3) Uani 1 1 d G U . . .
C70 C 0.5193(3) 0.7142(5) 0.7723(3) 0.028(3) Uani 1 1 d G U . . .
H70 H 0.4829 0.6916 0.7672 0.034 Uiso 1 1 calc R U . . .
C71 C 0.5252(3) 0.7823(5) 0.7451(3) 0.028(3) Uani 1 1 d G U . . .
H71 H 0.4926 0.8052 0.7217 0.033 Uiso 1 1 calc R U . . .
C72 C 0.5625(6) 0.6098(7) 0.8383(5) 0.018(3) Uani 1 1 d . U . . .
C73 C -0.1298(6) 0.8890(7) 0.8662(5) 0.018(3) Uani 1 1 d . U . . .
C74 C -0.1343(5) 0.8156(8) 0.8947(5) 0.023(3) Uani 1 1 d . U . . .
C75 C -0.0870(6) 0.7863(8) 0.9346(5) 0.026(3) Uani 1 1 d . U . . .
H75 H -0.0514 0.8120 0.9431 0.032 Uiso 1 1 calc R U . . .
C76 C -0.0939(6) 0.7180(8) 0.9615(6) 0.029(3) Uani 1 1 d . U . . .
H76 H -0.0625 0.6980 0.9880 0.035 Uiso 1 1 calc R U . . .
C77 C -0.1474(5) 0.6792(8) 0.9490(5) 0.023(3) Uani 1 1 d . U . . .
C78 C -0.1932(6) 0.7094(8) 0.9114(6) 0.034(4) Uani 1 1 d . U . . .
H78 H -0.2290 0.6845 0.9036 0.041 Uiso 1 1 calc R U . . .
C79 C -0.1873(6) 0.7770(8) 0.8845(5) 0.028(3) Uani 1 1 d . U . . .
H79 H -0.2195 0.7971 0.8590 0.034 Uiso 1 1 calc R U . . .
C80 C -0.1522(6) 0.6093(7) 0.9814(5) 0.016(3) Uani 1 1 d . U . . .
C81 C 0.6205(6) 0.9038(7) 1.1174(5) 0.015(3) Uani 1 1 d . U . . .
C82 C 0.6333(5) 0.8331(7) 1.0908(5) 0.024(3) Uani 1 1 d . U . . .
C83 C 0.6887(6) 0.8024(8) 1.1045(6) 0.030(3) Uani 1 1 d . U . . .
H83 H 0.7185 0.8277 1.1298 0.036 Uiso 1 1 calc R U . . .
C84 C 0.7002(6) 0.7338(8) 1.0806(6) 0.030(3) Uani 1 1 d . U . . .
H84 H 0.7375 0.7126 1.0909 0.036 Uiso 1 1 calc R U . . .
C85 C 0.6574(5) 0.6975(7) 1.0422(5) 0.021(3) Uani 1 1 d . U . . .
C86 C 0.6009(6) 0.7289(8) 1.0268(6) 0.034(4) Uani 1 1 d . U . . .
H86 H 0.5712 0.7046 1.0008 0.040 Uiso 1 1 calc R U . . .
C87 C 0.5906(6) 0.7964(8) 1.0513(6) 0.038(4) Uani 1 1 d . U . . .
H87 H 0.5536 0.8182 1.0409 0.045 Uiso 1 1 calc R U . . .
C88 C 0.6675(6) 0.6241(7) 1.0161(5) 0.019(3) Uani 1 1 d . U . . .
C89 C 0.3344(5) 0.9043(7) 0.9725(5) 0.018(3) Uani 1 1 d . U . . .
C90 C 0.3478(6) 0.8341(8) 0.9447(5) 0.025(3) Uani 1 1 d . U . . .
C91 C 0.4032(6) 0.8067(9) 0.9571(6) 0.037(4) Uani 1 1 d . U . . .
H91 H 0.4329 0.8330 0.9818 0.045 Uiso 1 1 calc R U . . .
C92 C 0.4151(6) 0.7385(8) 0.9322(5) 0.034(3) Uani 1 1 d . U . . .
H92 H 0.4530 0.7198 0.9400 0.041 Uiso 1 1 calc R U . . .
C93 C 0.3711(5) 0.6994(7) 0.8964(5) 0.021(3) Uani 1 1 d . U . . .
C94 C 0.3146(6) 0.7291(8) 0.8831(6) 0.032(4) Uani 1 1 d . U . . .
H94 H 0.2846 0.7040 0.8579 0.039 Uiso 1 1 calc R U . . .
C95 C 0.3042(6) 0.7959(9) 0.9077(6) 0.036(4) Uani 1 1 d . U . . .
H95 H 0.2666 0.8158 0.8992 0.043 Uiso 1 1 calc R U . . .
C96 C 0.3831(5) 0.6247(7) 0.8711(5) 0.016(2) Uani 1 1 d . U . . .
C97 C 0.0493(5) 0.9052(7) 0.8302(5) 0.018(3) Uani 1 1 d . U . . .
C98 C 0.0625(5) 0.8350(7) 0.8013(5) 0.018(3) Uani 1 1 d . U . . .
C99 C 0.1174(6) 0.8016(8) 0.8186(6) 0.030(4) Uani 1 1 d . U . . .
H99 H 0.1464 0.8249 0.8458 0.037 Uiso 1 1 calc R U . . .
C100 C 0.1284(6) 0.7328(8) 0.7948(6) 0.032(3) Uani 1 1 d . U . . .
H100 H 0.1646 0.7089 0.8066 0.038 Uiso 1 1 calc R U . . .
C101 C 0.0852(6) 0.7001(7) 0.7533(5) 0.020(3) Uani 1 1 d . U . . .
C102 C 0.0317(6) 0.7353(8) 0.7350(6) 0.032(3) Uani 1 1 d . U . . .
H102 H 0.0036 0.7138 0.7062 0.038 Uiso 1 1 calc R U . . .
C103 C 0.0197(6) 0.8027(8) 0.7594(6) 0.035(4) Uani 1 1 d . U . . .
H103 H -0.0167 0.8260 0.7477 0.042 Uiso 1 1 calc R U . . .
C104 C 0.0972(6) 0.6245(7) 0.7276(5) 0.015(3) Uani 1 1 d . U . . .
C105 C -0.2371(6) 0.9042(7) 0.6893(5) 0.017(3) Uani 1 1 d . U . . .
C106 C -0.2238(5) 0.8332(7) 0.6618(5) 0.019(3) Uani 1 1 d . U . . .
C107 C -0.1687(6) 0.7987(8) 0.6786(6) 0.029(4) Uani 1 1 d . U . . .
H107 H -0.1396 0.8215 0.7060 0.035 Uiso 1 1 calc R U . . .
C108 C -0.1577(6) 0.7323(8) 0.6549(6) 0.032(4) Uani 1 1 d . U . . .
H108 H -0.1211 0.7093 0.6663 0.039 Uiso 1 1 calc R U . . .
C109 C -0.2014(5) 0.6977(7) 0.6131(5) 0.019(3) Uani 1 1 d . U . . .
C110 C -0.2548(6) 0.7318(8) 0.5968(6) 0.035(4) Uani 1 1 d . U . . .
H110 H -0.2837 0.7091 0.5692 0.042 Uiso 1 1 calc R U . . .
C111 C -0.2669(6) 0.7991(8) 0.6204(6) 0.032(4) Uani 1 1 d . U . . .
H111 H -0.3035 0.8218 0.6087 0.039 Uiso 1 1 calc R U . . .
C112 C -0.1885(5) 0.6241(7) 0.5884(5) 0.019(3) Uani 1 1 d . U . . .
O1 O -0.6765(3) 0.0110(5) 0.5030(3) 0.0160(18) Uani 1 1 d . U . . .
O2 O -0.5535(3) 0.0025(5) 0.6317(3) 0.0152(17) Uani 1 1 d . U . . .
O3 O -0.3911(3) 0.0113(5) 0.6468(3) 0.0133(16) Uani 1 1 d . U . . .
O4 O -0.2675(3) 0.0021(5) 0.7754(3) 0.0161(17) Uani 1 1 d . U . . .
O5 O -0.1056(3) 0.0119(5) 0.7891(3) 0.0147(17) Uani 1 1 d . U . . .
O6 O 0.0180(3) 0.0019(5) 0.9167(3) 0.0140(17) Uani 1 1 d . U . . .
O7 O -0.1800(3) 0.5113(5) 1.0689(3) 0.0141(17) Uani 1 1 d . U . . .
O8 O -0.1611(3) 0.5015(5) 0.5118(3) 0.0164(17) Uani 1 1 d . U . . .
O9 O -0.0374(3) 0.5122(5) 0.6396(3) 0.0158(17) Uani 1 1 d . U . . .
O10 O 0.1240(3) 0.5019(5) 0.6534(3) 0.0144(16) Uani 1 1 d . U . . .
O11 O 0.2488(3) 0.5116(5) 0.7817(3) 0.0160(17) Uani 1 1 d . U . . .
O12 O 0.4106(3) 0.5015(5) 0.7962(3) 0.0150(17) Uani 1 1 d . U . . .
O13 O 0.5340(3) 0.5109(5) 0.9261(3) 0.0151(16) Uani 1 1 d . U . . .
O14 O 0.6958(3) 0.5021(5) 0.9403(3) 0.0161(17) Uani 1 1 d . U . . .
O15 O -0.4274(3) 0.4315(5) 0.4700(3) 0.020(2) Uani 1 1 d . U . . .
O16 O -0.5185(3) 0.4292(5) 0.4155(3) 0.020(2) Uani 1 1 d . U . . .
O17 O -0.4844(4) 0.0952(5) 0.5929(4) 0.022(2) Uani 1 1 d . U . . .
O18 O -0.5763(4) 0.0959(5) 0.5392(3) 0.023(2) Uani 1 1 d . U . . .
O19 O -0.2904(3) 0.0966(5) 0.6835(3) 0.020(2) Uani 1 1 d . U . . .
O20 O -0.1995(3) 0.0958(5) 0.7372(3) 0.021(2) Uani 1 1 d . U . . .
O21 O -0.1405(4) 0.4323(5) 0.6143(3) 0.021(2) Uani 1 1 d . U . . .
O22 O -0.2328(4) 0.4312(5) 0.5608(3) 0.022(2) Uani 1 1 d . U . . .
O23 O -0.4648(4) 0.0823(5) 0.7014(3) 0.021(2) Uani 1 1 d . U . . .
O24 O -0.3682(4) 0.0830(5) 0.7428(3) 0.024(2) Uani 1 1 d . U . . .
O25 O -0.3964(3) 0.4177(5) 0.8798(3) 0.020(2) Uani 1 1 d . U . . .
O26 O -0.4924(4) 0.4175(5) 0.8394(3) 0.020(2) Uani 1 1 d . U . . .
O27 O -0.1780(3) 0.0807(5) 0.8457(3) 0.019(2) Uani 1 1 d . U . . .
O28 O -0.0821(3) 0.0824(5) 0.8848(3) 0.018(2) Uani 1 1 d . U . . .
O29 O -0.1110(3) 0.4161(5) 1.0238(3) 0.020(2) Uani 1 1 d . U . . .
O30 O -0.2077(3) 0.4179(5) 0.9818(3) 0.020(2) Uani 1 1 d . U . . .
O31 O -0.0047(4) 0.0963(5) 0.8250(3) 0.024(2) Uani 1 1 d . U . . .
O32 O 0.0868(4) 0.0961(5) 0.8788(3) 0.022(2) Uani 1 1 d . U . . .
O33 O 0.1449(4) 0.4310(5) 0.7552(3) 0.024(2) Uani 1 1 d . U . . .
O34 O 0.0532(3) 0.4321(5) 0.7030(3) 0.019(2) Uani 1 1 d . U . . .
O35 O 0.2512(4) 0.0829(5) 0.5577(3) 0.024(2) Uani 1 1 d . U . . .
O36 O 0.3466(4) 0.0818(5) 0.5989(3) 0.024(2) Uani 1 1 d . U . . .
O37 O 0.3176(4) 0.4177(5) 0.7355(3) 0.023(2) Uani 1 1 d . U . . .
O38 O 0.2211(4) 0.4175(5) 0.6951(3) 0.024(2) Uani 1 1 d . U . . .
O39 O -0.0322(4) 0.9164(5) 0.4052(3) 0.022(2) Uani 1 1 d . U . . .
O40 O 0.0640(4) 0.9177(5) 0.4461(3) 0.024(2) Uani 1 1 d . U . . .
O41 O 0.0356(4) 0.5800(5) 0.5831(3) 0.021(2) Uani 1 1 d . U . . .
O42 O -0.0603(4) 0.5829(5) 0.5444(4) 0.026(2) Uani 1 1 d . U . . .
O43 O 0.2543(4) 0.9171(5) 0.5487(4) 0.023(2) Uani 1 1 d . U . . .
O44 O 0.3500(4) 0.9169(5) 0.5887(3) 0.021(2) Uani 1 1 d . U . . .
O45 O 0.2244(4) 0.5825(5) 0.6854(3) 0.023(2) Uani 1 1 d . U . . .
O46 O 0.3208(4) 0.5814(5) 0.7250(3) 0.023(2) Uani 1 1 d . U . . .
O47 O 0.5392(3) 0.9184(5) 0.6935(3) 0.019(2) Uani 1 1 d . U . . .
O48 O 0.6354(4) 0.9181(5) 0.7334(3) 0.023(2) Uani 1 1 d . U . . .
O49 O 0.6074(3) 0.5829(5) 0.8716(3) 0.022(2) Uani 1 1 d . U . . .
O50 O 0.5119(4) 0.5816(5) 0.8298(3) 0.021(2) Uani 1 1 d . U . . .
O51 O -0.1748(3) 0.9173(5) 0.8356(3) 0.018(2) Uani 1 1 d . U . . .
O52 O -0.0782(4) 0.9177(5) 0.8764(3) 0.020(2) Uani 1 1 d . U . . .
O53 O -0.1070(4) 0.5820(5) 1.0136(3) 0.020(2) Uani 1 1 d . U . . .
O54 O -0.2043(4) 0.5830(5) 0.9725(3) 0.022(2) Uani 1 1 d . U . . .
O55 O 0.6609(4) 0.9307(5) 1.1560(3) 0.022(2) Uani 1 1 d . U . . .
O56 O 0.5692(4) 0.9319(5) 1.1015(3) 0.023(2) Uani 1 1 d . U . . .
O57 O 0.6282(4) 0.5952(5) 0.9803(4) 0.024(2) Uani 1 1 d . U . . .
O58 O 0.7200(4) 0.5961(5) 1.0331(3) 0.020(2) Uani 1 1 d . U . . .
O59 O 0.2840(4) 0.9321(5) 0.9583(3) 0.021(2) Uani 1 1 d . U . . .
O60 O 0.3757(3) 0.9303(5) 1.0115(3) 0.021(2) Uani 1 1 d . U . . .
O61 O 0.4343(4) 0.5970(5) 0.8886(3) 0.024(2) Uani 1 1 d . U . . .
O62 O 0.3415(4) 0.5960(5) 0.8344(3) 0.022(2) Uani 1 1 d . U . . .
O63 O -0.0027(3) 0.9313(5) 0.8147(3) 0.021(2) Uani 1 1 d . U . . .
O64 O 0.0898(4) 0.9326(5) 0.8676(3) 0.021(2) Uani 1 1 d . U . . .
O65 O 0.1486(4) 0.5965(5) 0.7463(3) 0.021(2) Uani 1 1 d . U . . .
O66 O 0.0570(4) 0.5970(5) 0.6922(3) 0.021(2) Uani 1 1 d . U . . .
O67 O -0.2875(4) 0.9317(5) 0.6736(3) 0.021(2) Uani 1 1 d . U . . .
O68 O -0.1956(4) 0.9310(5) 0.7275(3) 0.025(2) Uani 1 1 d . U . . .
O69 O -0.1385(4) 0.5958(5) 0.6039(3) 0.024(2) Uani 1 1 d . U . . .
O70 O -0.2297(3) 0.5950(5) 0.5514(3) 0.021(2) Uani 1 1 d . U . . .
V1 V -0.62194(8) 0.0074(2) 0.55586(7) 0.0110(4) Uani 1 1 d . U . . .
V2 V -0.48362(8) 0.0059(2) 0.64148(7) 0.0106(4) Uani 1 1 d . U . . .
V3 V -0.33651(8) 0.0077(2) 0.69943(8) 0.0112(4) Uani 1 1 d . U . . .
V4 V -0.19807(8) 0.0059(2) 0.78466(7) 0.0105(4) Uani 1 1 d . U . . .
V5 V -0.05110(9) 0.0077(2) 0.84171(7) 0.0102(4) Uani 1 1 d . U . . .
V6 V 0.08776(8) 0.0059(2) 0.92604(7) 0.0104(4) Uani 1 1 d . U . . .
V7 V -0.23491(8) 0.5076(2) 1.01598(7) 0.0103(4) Uani 1 1 d . U . . .
V8 V -0.23033(9) 0.5059(2) 0.50293(8) 0.0112(4) Uani 1 1 d . U . . .
V9 V -0.09225(9) 0.5076(2) 0.58722(8) 0.0126(5) Uani 1 1 d . U . . .
V10 V 0.05522(9) 0.5060(2) 0.64460(8) 0.0116(4) Uani 1 1 d . U . . .
V11 V 0.19350(8) 0.5078(2) 0.72912(8) 0.0115(5) Uani 1 1 d . U . . .
V12 V 0.34130(8) 0.5061(2) 0.78675(7) 0.0111(4) Uani 1 1 d . U . . .
V13 V 0.47951(8) 0.5077(2) 0.87252(7) 0.0111(4) Uani 1 1 d . U . . .
V14 V 0.62677(8) 0.5059(2) 0.93131(7) 0.0121(5) Uani 1 1 d . U . . .
O71 O 0.8644(4) 0.3671(7) 0.3223(5) 0.169(7) Uani 1 1 d D U . . .
O72 O 0.8494(4) 0.4713(7) 0.3688(5) 0.148(6) Uani 1 1 d D U . . .
O73 O 0.5692(4) 0.3688(8) 0.1782(5) 0.165(7) Uani 1 1 d D U . . .
O74 O 0.5548(4) 0.4749(7) 0.2236(5) 0.162(7) Uani 1 1 d D U . . .
C113 C 0.8324(3) 0.4204(7) 0.3322(5) 0.146(7) Uani 1 1 d D U . . .
C114 C 0.7677(3) 0.4199(5) 0.3010(4) 0.130(6) Uani 1 1 d DG U . . .
C115 C 0.7460(3) 0.3646(5) 0.2611(4) 0.151(8) Uani 1 1 d DG U . . .
H115 H 0.7708 0.3273 0.2534 0.181 Uiso 1 1 calc R U . . .
C116 C 0.6874(4) 0.3650(6) 0.2329(4) 0.150(8) Uani 1 1 d DG U . . .
H116 H 0.6729 0.3280 0.2062 0.180 Uiso 1 1 calc R U . . .
C117 C 0.6505(3) 0.4207(6) 0.2445(4) 0.127(6) Uani 1 1 d DG U . . .
C118 C 0.6721(3) 0.4760(5) 0.2844(4) 0.150(8) Uani 1 1 d DG U . . .
H118 H 0.6474 0.5133 0.2921 0.180 Uiso 1 1 calc R U . . .
C119 C 0.7307(3) 0.4756(5) 0.3126(4) 0.133(7) Uani 1 1 d DG U . . .
H119 H 0.7452 0.5127 0.3393 0.159 Uiso 1 1 calc R U . . .
C120 C 0.5859(4) 0.4221(8) 0.2127(6) 0.147(7) Uani 1 1 d D U . . .
O75 O 0.4477(4) 0.4735(6) 0.1733(4) 0.119(5) Uani 1 1 d D U . . .
O76 O 0.4638(4) 0.3721(6) 0.1249(5) 0.155(6) Uani 1 1 d D U . . .
O77 O 0.1539(4) 0.4721(6) 0.0254(4) 0.138(6) Uani 1 1 d D U . . .
O78 O 0.1700(4) 0.3703(7) -0.0231(4) 0.141(6) Uani 1 1 d D U . . .
C121 C 0.4309(3) 0.4228(7) 0.1368(5) 0.131(6) Uani 1 1 d D U . . .
C122 C 0.3661(3) 0.4207(5) 0.1059(4) 0.124(6) Uani 1 1 d DG U . . .
C123 C 0.3277(3) 0.4746(5) 0.1173(4) 0.131(6) Uani 1 1 d DG U . . .
H123 H 0.3409 0.5107 0.1449 0.157 Uiso 1 1 calc R U . . .
C124 C 0.2696(3) 0.4746(5) 0.0875(4) 0.133(7) Uani 1 1 d DG U . . .
H124 H 0.2440 0.5107 0.0951 0.159 Uiso 1 1 calc R U . . .
C125 C 0.2499(3) 0.4207(5) 0.0463(4) 0.123(6) Uani 1 1 d DG U . . .
C126 C 0.2883(3) 0.3668(5) 0.0349(4) 0.143(7) Uani 1 1 d DG U . . .
H126 H 0.2751 0.3307 0.0073 0.172 Uiso 1 1 calc R U . . .
C127 C 0.3463(3) 0.3668(5) 0.0647(4) 0.140(7) Uani 1 1 d DG U . . .
H127 H 0.3720 0.3307 0.0571 0.168 Uiso 1 1 calc R U . . .
C128 C 0.1861(3) 0.4218(7) 0.0123(5) 0.143(7) Uani 1 1 d D U . . .
O79 O 1.0642(4) 0.3694(7) 0.9261(5) 0.156(6) Uani 1 1 d D U . . .
O80 O 1.0474(4) 0.4744(7) 0.9709(4) 0.135(6) Uani 1 1 d D U . . .
O81 O 0.7712(4) 0.3674(8) 0.7758(5) 0.159(7) Uani 1 1 d D U . . .
O82 O 0.7544(4) 0.4732(7) 0.8203(5) 0.171(7) Uani 1 1 d D U . . .
C129 C 1.0311(4) 0.4213(7) 0.9358(6) 0.134(6) Uani 1 1 d D U . . .
C130 C 0.9671(3) 0.4212(5) 0.9024(4) 0.123(6) Uani 1 1 d DG U . . .
C131 C 0.9468(3) 0.3654(5) 0.8626(4) 0.143(7) Uani 1 1 d DG U . . .
H131 H 0.9720 0.3280 0.8558 0.171 Uiso 1 1 calc R U . . .
C132 C 0.8886(4) 0.3653(5) 0.8329(4) 0.146(7) Uani 1 1 d DG U . . .
H132 H 0.8750 0.3279 0.8063 0.176 Uiso 1 1 calc R U . . .
C133 C 0.8508(3) 0.4211(6) 0.8430(4) 0.129(6) Uani 1 1 d DG U . . .
C134 C 0.8712(3) 0.4769(5) 0.8828(4) 0.135(7) Uani 1 1 d DG U . . .
H134 H 0.8459 0.5142 0.8896 0.162 Uiso 1 1 calc R U . . .
C135 C 0.9293(4) 0.4770(5) 0.9125(4) 0.131(7) Uani 1 1 d DG U . . .
H135 H 0.9429 0.5144 0.9391 0.157 Uiso 1 1 calc R U . . .
C136 C 0.7867(4) 0.4215(8) 0.8100(6) 0.152(7) Uani 1 1 d D U . . .
O83 O 0.6653(4) 0.3706(7) 0.7209(5) 0.155(6) Uani 1 1 d D U . . .
O84 O 0.6478(4) 0.4710(7) 0.7695(4) 0.142(6) Uani 1 1 d D U . . .
O85 O 0.3709(4) 0.3668(7) 0.5742(5) 0.138(6) Uani 1 1 d D U . . .
O86 O 0.3542(4) 0.4703(6) 0.6210(5) 0.161(7) Uani 1 1 d D U . . .
C137 C 0.6320(3) 0.4208(7) 0.7323(5) 0.143(7) Uani 1 1 d D U . . .
C138 C 0.5673(3) 0.4185(7) 0.7010(5) 0.136(6) Uani 1 1 d D U . . .
C139 C 0.5467(3) 0.3633(7) 0.6608(5) 0.145(7) Uani 1 1 d D U . . .
H139 H 0.5718 0.3259 0.6539 0.174 Uiso 1 1 calc R U . . .
C140 C 0.4885(4) 0.3640(8) 0.6310(6) 0.160(8) Uani 1 1 d D U . . .
H140 H 0.4754 0.3294 0.6025 0.192 Uiso 1 1 calc R U . . .
C141 C 0.4501(3) 0.4165(6) 0.6438(4) 0.132(6) Uani 1 1 d D U . . .
C142 C 0.4704(3) 0.4704(8) 0.6849(6) 0.158(8) Uani 1 1 d D U . . .
H142 H 0.4449 0.5063 0.6930 0.190 Uiso 1 1 calc R U . . .
C143 C 0.5289(3) 0.4710(7) 0.7138(5) 0.144(7) Uani 1 1 d D U . . .
H143 H 0.5422 0.5064 0.7417 0.173 Uiso 1 1 calc R U . . .
C144 C 0.3864(3) 0.4195(7) 0.6095(5) 0.145(7) Uani 1 1 d D U . . .
O87 O 0.2495(4) 0.4697(7) 0.5704(4) 0.137(6) Uani 1 1 d D U . . .
O88 O 0.2657(3) 0.3671(7) 0.5231(5) 0.158(7) Uani 1 1 d D U . . .
O89 O -0.0436(4) 0.4689(7) 0.4203(5) 0.178(7) Uani 1 1 d D U . . .
O90 O -0.0277(4) 0.3653(7) 0.3733(5) 0.154(6) Uani 1 1 d D U . . .
C145 C 0.2327(3) 0.4181(8) 0.5346(5) 0.143(7) Uani 1 1 d D U . . .
C146 C 0.1680(3) 0.4161(6) 0.5034(5) 0.138(6) Uani 1 1 d D U . . .
C147 C 0.1294(3) 0.4701(7) 0.5143(5) 0.148(7) Uani 1 1 d D U . . .
H147 H 0.1419 0.5045 0.5430 0.178 Uiso 1 1 calc R U . . .
C148 C 0.0722(4) 0.4725(6) 0.4822(5) 0.157(7) Uani 1 1 d D U . . .
H148 H 0.0475 0.5121 0.4869 0.189 Uiso 1 1 calc R U . . .
C149 C 0.0519(3) 0.4158(6) 0.4431(4) 0.138(6) Uani 1 1 d D U . . .
C150 C 0.0904(4) 0.3619(7) 0.4321(5) 0.150(8) Uani 1 1 d D U . . .
H150 H 0.0776 0.3263 0.4041 0.180 Uiso 1 1 calc R U . . .
C151 C 0.1482(4) 0.3610(7) 0.4630(6) 0.153(8) Uani 1 1 d D U . . .
H151 H 0.1736 0.3236 0.4565 0.183 Uiso 1 1 calc R U . . .
C152 C -0.0116(3) 0.4175(7) 0.4082(5) 0.155(8) Uani 1 1 d D U . . .
O91 O 0.6471(4) 0.5399(7) 0.1271(5) 0.176(7) Uani 1 1 d D U . . .
O92 O 0.6319(4) 0.6404(7) 0.1768(5) 0.182(7) Uani 1 1 d D U . . .
O93 O 0.9416(4) 0.5377(6) 0.2736(5) 0.154(6) Uani 1 1 d D U . . .
O94 O 0.9263(4) 0.6386(7) 0.3232(5) 0.183(7) Uani 1 1 d D U . . .
C153 C 0.6642(3) 0.5888(7) 0.1648(5) 0.175(7) Uani 1 1 d D U . . .
C154 C 0.7295(3) 0.5916(6) 0.1941(4) 0.163(7) Uani 1 1 d D U . . .
C155 C 0.7673(4) 0.5368(7) 0.1828(5) 0.179(8) Uani 1 1 d D U . . .
H155 H 0.7533 0.4992 0.1565 0.215 Uiso 1 1 calc R U . . .
C156 C 0.8260(3) 0.5383(7) 0.2109(5) 0.174(7) Uani 1 1 d D U . . .
H156 H 0.8520 0.5053 0.2008 0.209 Uiso 1 1 calc R U . . .
C157 C 0.8457(3) 0.5893(6) 0.2540(4) 0.161(7) Uani 1 1 d D U . . .
C158 C 0.8084(4) 0.6456(7) 0.2642(5) 0.184(8) Uani 1 1 d D U . . .
H158 H 0.8226 0.6844 0.2896 0.221 Uiso 1 1 calc R U . . .
C159 C 0.7496(3) 0.6438(8) 0.2364(6) 0.193(9) Uani 1 1 d D U . . .
H159 H 0.7238 0.6776 0.2461 0.232 Uiso 1 1 calc R U . . .
C160 C 0.9105(3) 0.5906(6) 0.2854(4) 0.167(7) Uani 1 1 d D U . . .
O95 O 0.0478(4) 0.5382(7) 0.3271(5) 0.183(7) Uani 1 1 d D U . . .
O96 O 0.0330(4) 0.6425(8) 0.3736(6) 0.209(9) Uani 1 1 d D U . . .
O97 O 0.3412(4) 0.5348(6) 0.4765(5) 0.160(6) Uani 1 1 d D U . . .
O98 O 0.3269(4) 0.6409(7) 0.5220(5) 0.199(8) Uani 1 1 d D U . . .
C161 C 0.0651(4) 0.5896(8) 0.3629(6) 0.175(8) Uani 1 1 d D U . . .
C162 C 0.1295(3) 0.5893(6) 0.3951(5) 0.155(6) Uani 1 1 d D U . . .
C163 C 0.1669(4) 0.5323(7) 0.3858(5) 0.166(7) Uani 1 1 d D U . . .
H163 H 0.1528 0.4934 0.3605 0.200 Uiso 1 1 calc R U . . .
C164 C 0.2255(3) 0.5337(7) 0.4143(5) 0.157(7) Uani 1 1 d D U . . .
H164 H 0.2513 0.4987 0.4057 0.189 Uiso 1 1 calc R U . . .
C165 C 0.2456(3) 0.5873(6) 0.4556(4) 0.152(6) Uani 1 1 d D U . . .
C166 C 0.2085(4) 0.6453(6) 0.4641(5) 0.177(8) Uani 1 1 d D U . . .
H166 H 0.2229 0.6856 0.4881 0.212 Uiso 1 1 calc R U . . .
C167 C 0.1497(4) 0.6430(7) 0.4364(5) 0.182(9) Uani 1 1 d D U . . .
H167 H 0.1238 0.6773 0.4455 0.218 Uiso 1 1 calc R U . . .
C168 C 0.3103(3) 0.5890(7) 0.4870(5) 0.168(7) Uani 1 1 d D U . . .
O99 O 0.4477(4) 0.5401(7) 0.5295(4) 0.178(7) Uani 1 1 d D U . . .
O100 O 0.4325(4) 0.6397(7) 0.5800(5) 0.185(7) Uani 1 1 d D U . . .
O101 O 0.7428(4) 0.5392(7) 0.6742(5) 0.167(6) Uani 1 1 d D U . . .
O102 O 0.7278(4) 0.6404(7) 0.7238(5) 0.187(8) Uani 1 1 d D U . . .
C169 C 0.4650(3) 0.5891(8) 0.5671(5) 0.177(7) Uani 1 1 d D U . . .
C170 C 0.5301(3) 0.5911(6) 0.5969(4) 0.164(7) Uani 1 1 d D U . . .
C171 C 0.5679(4) 0.5365(7) 0.5853(5) 0.181(8) Uani 1 1 d D U . . .
H171 H 0.5537 0.4984 0.5594 0.217 Uiso 1 1 calc R U . . .
C172 C 0.6268(3) 0.5388(7) 0.6126(5) 0.175(8) Uani 1 1 d D U . . .
H172 H 0.6527 0.5060 0.6023 0.210 Uiso 1 1 calc R U . . .
C173 C 0.6468(3) 0.5901(6) 0.6554(4) 0.161(7) Uani 1 1 d D U . . .
C174 C 0.6093(4) 0.6457(7) 0.6663(6) 0.190(10) Uani 1 1 d D U . . .
H174 H 0.6236 0.6847 0.6915 0.228 Uiso 1 1 calc R U . . .
C175 C 0.5503(3) 0.6429(8) 0.6394(5) 0.187(9) Uani 1 1 d D U . . .
H175 H 0.5244 0.6757 0.6498 0.225 Uiso 1 1 calc R U . . .
C176 C 0.7116(3) 0.5914(8) 0.6866(5) 0.171(7) Uani 1 1 d D U . . .
O103 O 0.8468(4) 0.5431(7) 0.7287(5) 0.203(8) Uani 1 1 d D U . . .
O104 O 0.8312(4) 0.6441(8) 0.7777(5) 0.177(7) Uani 1 1 d D U . . .
O105 O 1.1401(4) 0.5393(7) 0.8785(5) 0.176(7) Uani 1 1 d D U . . .
O106 O 1.1250(4) 0.6431(7) 0.9257(5) 0.162(7) Uani 1 1 d D U . . .
C177 C 0.8640(3) 0.5939(8) 0.7649(6) 0.180(8) Uani 1 1 d D U . . .
C178 C 0.9289(3) 0.5955(6) 0.7957(4) 0.165(7) Uani 1 1 d D U . . .
C179 C 0.9666(4) 0.5397(7) 0.7855(6) 0.192(9) Uani 1 1 d D U . . .
H179 H 0.9528 0.5017 0.7593 0.230 Uiso 1 1 calc R U . . .
C180 C 1.0251(4) 0.5407(7) 0.8143(5) 0.170(7) Uani 1 1 d D U . . .
H180 H 1.0511 0.5067 0.8050 0.204 Uiso 1 1 calc R U . . .
C181 C 1.0446(3) 0.5924(6) 0.8569(4) 0.153(6) Uani 1 1 d D U . . .
C182 C 1.0072(4) 0.6492(7) 0.8664(5) 0.172(8) Uani 1 1 d D U . . .
H182 H 1.0213 0.6883 0.8915 0.206 Uiso 1 1 calc R U . . .
C183 C 0.9485(3) 0.6473(7) 0.8383(5) 0.183(8) Uani 1 1 d D U . . .
H183 H 0.9225 0.6807 0.8479 0.220 Uiso 1 1 calc R U . . .
C184 C 1.1091(3) 0.5932(7) 0.8891(5) 0.162(7) Uani 1 1 d D U . . .
O107 O 0.2311(4) 0.6435(7) -0.0202(5) 0.179(7) Uani 1 1 d D U . . .
O108 O 0.2463(4) 0.5418(7) -0.0688(5) 0.200(8) Uani 1 1 d D U . . .
O109 O 0.5264(4) 0.6409(7) 0.1234(5) 0.182(7) Uani 1 1 d D U . . .
O110 O 0.5411(4) 0.5364(7) 0.0766(5) 0.177(7) Uani 1 1 d D U . . .
C185 C 0.2633(3) 0.5918(7) -0.0316(5) 0.173(7) Uani 1 1 d D U . . .
C186 C 0.3285(3) 0.5936(6) -0.0017(4) 0.166(7) Uani 1 1 d D U . . .
C187 C 0.3497(3) 0.6459(7) 0.0403(5) 0.178(8) Uani 1 1 d D U . . .
H187 H 0.3244 0.6799 0.0506 0.214 Uiso 1 1 calc R U . . .
C188 C 0.4088(4) 0.6473(7) 0.0669(5) 0.173(8) Uani 1 1 d D U . . .
H188 H 0.4238 0.6863 0.0919 0.207 Uiso 1 1 calc R U . . .
C189 C 0.4454(3) 0.5903(6) 0.0562(4) 0.158(7) Uani 1 1 d D U . . .
C190 C 0.4241(3) 0.5380(7) 0.0142(5) 0.181(8) Uani 1 1 d D U . . .
H190 H 0.4495 0.5042 0.0038 0.217 Uiso 1 1 calc R U . . .
C191 C 0.3650(3) 0.5363(6) -0.0122(5) 0.175(7) Uani 1 1 d D U . . .
H191 H 0.3499 0.4969 -0.0369 0.210 Uiso 1 1 calc R U . . .
C192 C 0.5105(3) 0.5906(6) 0.0865(5) 0.166(7) Uani 1 1 d D U . . .

loop_
_atom_site_aniso_label
_atom_site_aniso_U_11
_atom_site_aniso_U_22
_atom_site_aniso_U_33
_atom_site_aniso_U_23
_atom_site_aniso_U_13
_atom_site_aniso_U_12
C1 0.019(5) 0.014(5) 0.018(5) 0.006(4) 0.005(4) 0.000(4)
C2 0.015(5) 0.015(5) 0.020(5) 0.009(4) 0.003(4) -0.003(4)
C3 0.014(6) 0.029(7) 0.043(8) 0.026(6) -0.006(5) -0.011(5)
C4 0.022(6) 0.026(7) 0.040(8) 0.024(6) -0.004(5) -0.002(5)
C5 0.016(5) 0.017(5) 0.026(6) 0.008(4) 0.004(4) -0.001(4)
C6 0.014(6) 0.031(6) 0.057(8) 0.030(6) -0.004(5) -0.005(5)
C7 0.010(6) 0.037(7) 0.054(8) 0.032(6) -0.009(5) -0.006(5)
C8 0.011(5) 0.011(5) 0.019(5) 0.004(4) 0.003(4) -0.001(4)
C9 0.013(5) 0.014(5) 0.013(5) 0.002(4) 0.002(4) 0.003(4)
C10 0.016(5) 0.021(5) 0.025(6) 0.011(4) -0.002(4) -0.001(4)
C11 0.014(6) 0.033(6) 0.041(7) 0.019(5) -0.010(5) -0.004(5)
C12 0.021(6) 0.036(7) 0.043(7) 0.018(6) -0.005(5) -0.011(5)
C13 0.015(5) 0.017(5) 0.017(5) 0.001(4) 0.002(4) -0.003(4)
C14 0.012(6) 0.034(7) 0.048(8) 0.029(6) -0.012(5) -0.008(5)
C15 0.010(6) 0.032(7) 0.043(7) 0.026(6) -0.011(5) -0.009(5)
C16 0.012(5) 0.019(5) 0.023(6) 0.003(4) 0.003(4) -0.006(4)
C17 0.017(5) 0.010(5) 0.019(5) -0.004(4) 0.002(4) 0.002(4)
C18 0.011(5) 0.013(5) 0.025(6) -0.012(4) 0.001(4) -0.001(4)
C19 0.005(6) 0.036(7) 0.043(7) -0.017(6) -0.009(5) 0.002(5)
C20 0.012(6) 0.035(7) 0.057(9) -0.018(6) 0.000(5) -0.006(5)
C21 0.014(5) 0.018(5) 0.019(6) -0.005(4) 0.000(4) 0.000(4)
C22 0.013(6) 0.036(7) 0.050(8) -0.025(6) 0.000(5) 0.004(5)
C23 0.008(6) 0.041(7) 0.047(8) -0.028(6) -0.009(5) 0.003(5)
C24 0.015(5) 0.021(6) 0.015(6) -0.004(4) 0.000(4) -0.004(4)
C25 0.019(5) 0.009(5) 0.017(5) -0.003(4) 0.003(4) 0.001(4)
C26 0.012(5) 0.012(5) 0.028(6) -0.016(4) 0.000(4) -0.003(4)
C27 0.015(6) 0.028(7) 0.045(7) -0.027(6) -0.010(5) 0.010(5)
C28 0.016(6) 0.031(7) 0.057(9) -0.039(6) -0.008(5) 0.004(5)
C29 0.014(5) 0.016(5) 0.023(6) -0.008(4) 0.001(4) 0.002(4)
C30 0.016(6) 0.029(6) 0.041(7) -0.024(5) -0.004(5) 0.005(5)
C31 0.014(6) 0.032(7) 0.053(8) -0.031(6) -0.005(5) 0.002(5)
C32 0.014(5) 0.012(5) 0.020(6) -0.003(4) 0.003(4) 0.001(4)
C33 0.015(5) 0.010(5) 0.018(5) 0.004(4) 0.006(4) 0.000(4)
C34 0.020(6) 0.011(5) 0.026(6) 0.008(4) 0.003(4) -0.002(4)
C35 0.021(6) 0.030(7) 0.034(7) 0.025(5) -0.013(5) -0.008(5)
C36 0.020(6) 0.030(7) 0.041(7) 0.021(5) -0.014(5) -0.017(5)
C37 0.020(6) 0.017(5) 0.029(6) 0.012(4) 0.001(4) -0.005(4)
C38 0.023(6) 0.022(6) 0.037(7) 0.020(5) -0.006(5) -0.004(5)
C39 0.018(6) 0.027(6) 0.043(7) 0.020(5) -0.008(5) -0.014(5)
C40 0.024(5) 0.011(5) 0.017(5) 0.001(4) 0.008(4) -0.001(4)
C41 0.020(5) 0.011(5) 0.018(5) -0.003(4) 0.004(4) 0.001(4)
C42 0.017(3) 0.017(3) 0.018(3) -0.0018(12) 0.0046(13) 0.0006(12)
C43 0.028(6) 0.026(7) 0.053(8) -0.024(6) 0.005(5) 0.011(5)
C44 0.029(6) 0.025(7) 0.055(9) -0.026(6) -0.001(6) 0.004(5)
C45 0.021(6) 0.012(5) 0.027(6) -0.010(4) 0.007(4) 0.002(4)
C46 0.022(6) 0.029(6) 0.058(8) -0.029(6) 0.001(5) 0.007(5)
C47 0.020(6) 0.028(6) 0.046(8) -0.024(5) 0.001(5) 0.001(4)
C48 0.019(5) 0.012(5) 0.022(6) -0.004(4) 0.008(4) -0.002(4)
C49 0.016(5) 0.011(5) 0.014(5) 0.002(4) -0.001(4) 0.002(4)
C50 0.015(5) 0.015(5) 0.028(6) 0.008(4) 0.004(4) 0.000(4)
C51 0.023(6) 0.028(7) 0.052(8) 0.026(6) -0.007(5) -0.011(5)
C52 0.024(6) 0.035(7) 0.052(8) 0.029(6) -0.011(5) -0.007(5)
C53 0.014(5) 0.015(5) 0.019(5) 0.011(4) -0.001(4) 0.001(4)
C54 0.017(6) 0.032(7) 0.039(7) 0.022(6) -0.015(5) -0.012(5)
C55 0.020(6) 0.032(7) 0.053(8) 0.035(6) -0.014(5) -0.013(5)
C56 0.019(5) 0.015(5) 0.019(6) 0.004(4) 0.002(4) -0.001(4)
C57 0.013(5) 0.013(5) 0.019(6) 0.003(4) 0.002(4) 0.000(4)
C58 0.012(5) 0.019(5) 0.025(6) 0.008(4) -0.001(4) -0.001(4)
C59 0.012(6) 0.036(7) 0.058(8) 0.032(6) -0.006(5) -0.009(5)
C60 0.014(6) 0.037(7) 0.052(9) 0.027(6) -0.002(5) -0.003(5)
C61 0.016(5) 0.022(6) 0.034(7) 0.015(5) 0.001(4) -0.001(4)
C62 0.013(6) 0.028(7) 0.048(8) 0.023(6) -0.001(5) -0.009(5)
C63 0.012(6) 0.023(6) 0.037(7) 0.020(5) -0.008(5) -0.006(5)
C64 0.019(5) 0.014(5) 0.025(6) 0.005(4) 0.003(4) -0.002(4)
C65 0.014(5) 0.006(5) 0.026(6) 0.005(4) 0.003(4) 0.002(4)
C66 0.021(5) 0.013(5) 0.033(6) 0.010(4) 0.006(4) 0.001(4)
C67 0.008(6) 0.025(6) 0.039(7) 0.017(5) -0.006(5) -0.005(4)
C68 0.012(6) 0.027(6) 0.049(8) 0.025(6) -0.004(5) -0.003(5)
C69 0.014(5) 0.018(5) 0.032(6) 0.012(5) -0.002(4) -0.001(4)
C70 0.011(6) 0.028(6) 0.038(7) 0.017(5) -0.005(5) -0.008(4)
C71 0.016(6) 0.028(6) 0.031(7) 0.023(5) -0.008(5) -0.003(4)
C72 0.021(5) 0.013(5) 0.020(5) 0.002(4) 0.004(4) -0.001(4)
C73 0.019(5) 0.011(5) 0.022(6) -0.001(4) 0.004(4) 0.000(4)
C74 0.021(5) 0.018(5) 0.029(6) 0.009(4) 0.005(4) -0.001(4)
C75 0.026(3) 0.026(3) 0.027(3) 0.0016(12) 0.0058(14) -0.0008(12)
C76 0.010(6) 0.029(6) 0.039(7) 0.019(5) -0.009(5) -0.005(5)
C77 0.017(6) 0.019(5) 0.030(6) 0.008(4) 0.003(4) 0.000(4)
C78 0.016(6) 0.030(7) 0.047(8) 0.021(6) -0.008(5) -0.013(5)
C79 0.014(6) 0.029(6) 0.033(7) 0.014(5) -0.008(5) -0.004(5)
C80 0.017(5) 0.012(5) 0.019(5) 0.004(4) 0.005(4) 0.000(4)
C81 0.017(5) 0.015(5) 0.016(5) 0.000(4) 0.007(4) 0.000(4)
C82 0.015(6) 0.019(5) 0.033(6) -0.008(4) -0.001(4) 0.003(4)
C83 0.018(6) 0.026(6) 0.038(7) -0.019(5) -0.006(5) 0.004(5)
C84 0.013(6) 0.027(6) 0.044(7) -0.017(5) -0.005(5) 0.009(5)
C85 0.021(6) 0.014(5) 0.025(6) -0.006(4) 0.000(4) 0.008(4)
C86 0.014(6) 0.031(7) 0.045(8) -0.019(6) -0.010(5) 0.010(5)
C87 0.019(6) 0.035(7) 0.051(8) -0.021(6) -0.006(5) 0.011(5)
C88 0.018(5) 0.015(5) 0.024(6) 0.000(4) 0.005(4) 0.003(4)
C89 0.022(5) 0.014(5) 0.014(5) -0.004(4) 0.000(4) 0.002(4)
C90 0.028(6) 0.017(6) 0.027(6) -0.007(4) 0.002(5) 0.003(4)
C91 0.019(6) 0.031(7) 0.053(9) -0.028(6) -0.005(5) 0.002(5)
C92 0.034(3) 0.033(3) 0.035(3) -0.0026(12) 0.0084(15) 0.0014(12)
C93 0.021(5) 0.013(5) 0.025(6) -0.008(4) 0.003(4) 0.009(4)
C94 0.023(6) 0.026(6) 0.041(7) -0.022(6) -0.003(5) 0.006(5)
C95 0.021(6) 0.033(7) 0.047(8) -0.024(6) -0.003(5) 0.007(5)
C96 0.019(5) 0.010(5) 0.019(5) -0.004(4) 0.005(4) 0.002(4)
C97 0.017(5) 0.014(5) 0.024(6) -0.003(4) 0.006(4) -0.001(4)
C98 0.014(5) 0.014(5) 0.024(6) -0.006(4) 0.001(4) 0.003(4)
C99 0.016(6) 0.026(6) 0.040(7) -0.024(5) -0.008(5) 0.005(5)
C100 0.019(6) 0.028(6) 0.043(7) -0.021(5) -0.001(5) 0.012(5)
C101 0.023(5) 0.014(5) 0.022(6) -0.008(4) 0.003(4) 0.003(4)
C102 0.031(3) 0.031(3) 0.032(3) -0.0021(12) 0.0076(15) 0.0013(12)
C103 0.021(6) 0.034(6) 0.037(7) -0.019(5) -0.012(5) 0.013(5)
C104 0.017(5) 0.011(5) 0.021(5) -0.003(4) 0.009(4) 0.001(4)
C105 0.020(5) 0.012(5) 0.018(5) -0.004(4) 0.003(4) 0.000(4)
C106 0.016(5) 0.015(5) 0.023(6) -0.009(4) 0.002(4) -0.001(4)
C107 0.014(6) 0.030(7) 0.035(7) -0.020(5) -0.008(5) 0.004(5)
C108 0.017(6) 0.034(7) 0.038(7) -0.016(5) -0.008(5) 0.006(5)
C109 0.016(5) 0.016(5) 0.020(5) -0.009(4) -0.002(4) 0.002(4)
C110 0.015(6) 0.034(7) 0.045(7) -0.026(5) -0.010(5) 0.008(5)
C111 0.015(6) 0.030(7) 0.043(7) -0.027(6) -0.008(5) 0.012(5)
C112 0.017(5) 0.014(5) 0.023(5) -0.007(4) 0.001(4) 0.001(4)
O1 0.013(4) 0.013(4) 0.021(4) 0.001(3) 0.002(3) -0.001(4)
O2 0.011(4) 0.013(4) 0.019(4) -0.001(3) 0.000(3) -0.001(3)
O3 0.008(3) 0.012(4) 0.021(4) 0.001(3) 0.005(3) 0.002(3)
O4 0.015(4) 0.012(4) 0.020(4) 0.001(3) 0.004(3) 0.000(3)
O5 0.013(4) 0.018(4) 0.012(3) -0.001(3) 0.002(3) -0.001(3)
O6 0.011(4) 0.015(4) 0.015(4) 0.000(3) 0.002(3) -0.001(3)
O7 0.014(4) 0.015(4) 0.014(4) -0.004(3) 0.005(3) -0.003(4)
O8 0.016(4) 0.015(4) 0.018(4) -0.001(3) 0.006(3) 0.000(3)
O9 0.011(3) 0.012(4) 0.022(4) -0.001(3) 0.001(3) -0.001(3)
O10 0.013(3) 0.016(4) 0.013(3) 0.001(3) 0.001(3) -0.001(3)
O11 0.011(3) 0.012(4) 0.023(4) -0.001(3) 0.002(3) 0.001(3)
O12 0.017(4) 0.014(4) 0.014(4) -0.003(3) 0.005(3) 0.001(3)
O13 0.014(4) 0.017(4) 0.013(3) -0.001(3) 0.002(3) -0.001(3)
O14 0.017(4) 0.016(4) 0.014(4) -0.001(3) 0.002(3) 0.000(3)
O15 0.014(4) 0.021(5) 0.023(5) 0.008(4) 0.002(3) -0.007(4)
O16 0.012(4) 0.020(5) 0.025(4) 0.012(3) 0.000(3) -0.003(4)
O17 0.016(4) 0.018(5) 0.029(4) 0.011(3) 0.000(3) 0.000(4)
O18 0.017(4) 0.019(4) 0.028(5) 0.011(4) -0.003(3) -0.010(3)
O19 0.012(4) 0.017(4) 0.025(4) 0.008(3) -0.007(3) -0.005(3)
O20 0.013(4) 0.021(5) 0.026(4) 0.009(3) -0.002(3) 0.000(3)
O21 0.021(4) 0.019(4) 0.022(4) 0.006(3) 0.001(3) -0.012(3)
O22 0.018(5) 0.022(4) 0.027(4) 0.012(3) 0.007(3) 0.001(4)
O23 0.016(4) 0.021(5) 0.024(4) -0.010(3) 0.001(3) 0.001(4)
O24 0.021(4) 0.024(5) 0.024(5) -0.011(4) 0.002(3) 0.007(4)
O25 0.010(4) 0.019(5) 0.029(5) -0.013(4) 0.000(3) -0.001(4)
O26 0.017(4) 0.017(5) 0.019(5) -0.010(4) -0.005(3) 0.004(4)
O27 0.013(4) 0.021(5) 0.021(4) -0.011(3) 0.000(3) -0.002(3)
O28 0.010(4) 0.021(5) 0.019(4) -0.010(3) -0.004(3) 0.003(3)
O29 0.016(4) 0.015(5) 0.026(5) -0.009(3) 0.000(3) 0.003(4)
O30 0.013(4) 0.015(4) 0.027(5) -0.011(3) -0.002(3) 0.007(3)
O31 0.021(4) 0.018(5) 0.028(5) 0.009(4) 0.000(3) -0.009(3)
O32 0.016(4) 0.017(5) 0.030(5) 0.015(3) 0.002(3) 0.001(4)
O33 0.021(4) 0.020(5) 0.027(5) 0.009(3) 0.001(3) -0.006(3)
O34 0.014(4) 0.021(5) 0.020(4) 0.010(3) 0.003(3) -0.003(3)
O35 0.022(5) 0.024(5) 0.024(5) -0.014(4) 0.002(4) -0.005(4)
O36 0.013(4) 0.024(5) 0.029(5) -0.016(4) -0.003(4) 0.003(4)
O37 0.021(4) 0.016(4) 0.032(5) -0.010(3) 0.005(3) 0.002(3)
O38 0.022(4) 0.017(4) 0.028(5) -0.008(3) 0.002(4) 0.008(3)
O39 0.011(4) 0.020(5) 0.032(5) 0.013(4) 0.001(4) 0.001(4)
O40 0.020(5) 0.020(5) 0.026(5) 0.010(4) -0.004(4) -0.007(4)
O41 0.018(4) 0.022(5) 0.024(4) 0.009(3) 0.003(3) 0.004(3)
O42 0.021(4) 0.021(5) 0.033(5) 0.009(4) 0.005(4) -0.005(4)
O43 0.014(4) 0.022(5) 0.032(5) 0.014(4) 0.003(4) 0.002(4)
O44 0.011(4) 0.017(5) 0.029(5) 0.008(4) -0.003(4) -0.005(4)
O45 0.018(4) 0.023(5) 0.027(5) 0.010(3) 0.002(3) -0.004(3)
O46 0.024(4) 0.020(5) 0.025(4) 0.011(3) 0.006(3) 0.005(4)
O47 0.013(4) 0.016(5) 0.028(5) 0.011(4) 0.006(3) 0.001(4)
O48 0.016(4) 0.017(5) 0.034(5) 0.013(4) 0.002(4) -0.005(4)
O49 0.014(4) 0.022(5) 0.026(4) 0.012(3) -0.001(3) 0.000(3)
O50 0.015(4) 0.022(5) 0.023(4) 0.009(3) 0.002(3) -0.006(3)
O51 0.011(4) 0.017(5) 0.026(5) 0.010(4) 0.003(3) 0.002(4)
O52 0.012(4) 0.017(5) 0.029(5) 0.011(4) 0.002(4) -0.002(4)
O53 0.019(5) 0.017(5) 0.024(4) 0.011(3) 0.007(3) 0.002(4)
O54 0.018(4) 0.024(5) 0.023(5) 0.014(3) 0.003(3) -0.004(3)
O55 0.017(5) 0.018(5) 0.029(5) -0.010(4) 0.003(4) 0.004(4)
O56 0.022(5) 0.021(5) 0.026(5) -0.005(4) 0.005(4) 0.008(4)
O57 0.019(4) 0.021(4) 0.031(4) -0.014(3) 0.002(3) 0.001(3)
O58 0.016(4) 0.016(5) 0.023(5) -0.008(4) -0.002(3) 0.006(4)
O59 0.019(4) 0.016(5) 0.025(5) -0.007(4) 0.003(4) 0.003(4)
O60 0.013(4) 0.023(5) 0.024(4) -0.015(4) 0.001(3) 0.001(4)
O61 0.023(4) 0.020(5) 0.025(5) -0.007(3) 0.001(3) 0.008(4)
O62 0.017(4) 0.018(4) 0.027(4) -0.012(3) 0.000(3) 0.002(3)
O63 0.014(4) 0.026(5) 0.021(5) -0.008(4) 0.003(3) 0.008(4)
O64 0.014(5) 0.018(5) 0.028(5) -0.012(4) 0.000(3) 0.004(4)
O65 0.021(4) 0.016(4) 0.023(4) -0.007(3) 0.001(3) 0.007(3)
O66 0.016(4) 0.016(4) 0.030(4) -0.011(3) 0.003(3) 0.000(3)
O67 0.017(4) 0.017(5) 0.028(5) -0.011(4) 0.003(4) 0.003(4)
O68 0.016(5) 0.022(5) 0.030(5) -0.012(4) -0.004(4) -0.003(4)
O69 0.019(4) 0.020(4) 0.027(5) -0.009(3) -0.004(3) 0.008(3)
O70 0.013(4) 0.019(4) 0.027(4) -0.011(3) -0.002(3) 0.001(3)
V1 0.0099(11) 0.0066(10) 0.0154(10) 0.0002(9) 0.0018(9) -0.0004(10)
V2 0.0100(11) 0.0072(11) 0.0123(10) -0.0003(9) -0.0010(8) 0.0001(10)
V3 0.0113(11) 0.0071(10) 0.0148(10) -0.0006(9) 0.0029(8) -0.0002(10)
V4 0.0112(11) 0.0063(11) 0.0124(10) -0.0007(9) 0.0004(8) 0.0001(10)
V5 0.0089(11) 0.0074(9) 0.0128(10) -0.0003(9) 0.0005(8) -0.0006(9)
V6 0.0102(11) 0.0077(11) 0.0109(10) 0.0004(9) -0.0011(8) -0.0005(10)
V7 0.0087(11) 0.0071(10) 0.0145(10) -0.0003(9) 0.0022(8) -0.0005(9)
V8 0.0098(11) 0.0076(11) 0.0150(10) 0.0001(9) 0.0015(8) -0.0002(10)
V9 0.0131(12) 0.0072(11) 0.0169(11) -0.0002(9) 0.0032(9) 0.0001(10)
V10 0.0129(11) 0.0071(9) 0.0141(10) 0.0001(8) 0.0026(9) -0.0006(10)
V11 0.0096(11) 0.0076(11) 0.0168(10) -0.0002(9) 0.0029(9) -0.0013(9)
V12 0.0106(11) 0.0076(10) 0.0142(10) 0.0015(9) 0.0021(8) -0.0001(10)
V13 0.0103(11) 0.0074(11) 0.0151(10) 0.0004(9) 0.0024(8) 0.0002(10)
V14 0.0143(12) 0.0075(11) 0.0138(10) 0.0003(9) 0.0027(8) 0.0000(10)
O71 0.227(15) 0.109(12) 0.236(18) 0.030(11) 0.172(13) 0.047(10)
O72 0.213(14) 0.105(13) 0.166(13) 0.015(9) 0.119(11) 0.032(10)
O73 0.257(17) 0.123(14) 0.148(14) 0.000(10) 0.110(12) 0.013(11)
O74 0.244(15) 0.119(13) 0.174(14) 0.042(10) 0.145(12) 0.055(11)
C113 0.235(13) 0.097(13) 0.164(15) 0.032(10) 0.149(11) 0.017(10)
C114 0.227(12) 0.082(12) 0.137(13) 0.042(9) 0.144(10) 0.017(9)
C115 0.252(15) 0.095(14) 0.162(16) 0.013(11) 0.150(11) 0.021(11)
C116 0.251(15) 0.089(14) 0.161(16) 0.018(11) 0.143(12) 0.023(11)
C117 0.233(13) 0.082(13) 0.113(12) 0.036(9) 0.126(10) 0.022(9)
C118 0.257(15) 0.097(15) 0.139(15) 0.021(11) 0.127(11) 0.020(11)
C119 0.243(14) 0.080(12) 0.133(13) 0.028(9) 0.149(11) 0.024(10)
C120 0.244(14) 0.108(15) 0.136(15) 0.029(10) 0.131(11) 0.025(10)
O75 0.199(12) 0.081(10) 0.117(10) 0.020(7) 0.114(9) 0.031(8)
O76 0.254(15) 0.108(11) 0.160(14) 0.051(9) 0.154(12) 0.086(10)
O77 0.254(14) 0.088(11) 0.114(11) 0.020(8) 0.122(11) 0.033(10)
O78 0.251(15) 0.096(11) 0.111(11) -0.009(8) 0.111(10) 0.014(10)
C121 0.237(13) 0.080(12) 0.123(12) 0.028(8) 0.127(10) 0.028(9)
C122 0.231(12) 0.078(12) 0.111(11) 0.030(8) 0.125(9) 0.026(9)
C123 0.254(14) 0.079(12) 0.109(11) 0.028(8) 0.134(10) 0.029(10)
C124 0.253(14) 0.073(12) 0.119(12) 0.017(9) 0.131(10) 0.018(10)
C125 0.249(12) 0.074(12) 0.092(10) 0.023(7) 0.124(9) 0.012(9)
C126 0.266(14) 0.082(13) 0.131(14) 0.005(10) 0.138(11) 0.021(10)
C127 0.263(14) 0.087(14) 0.120(13) 0.008(10) 0.137(10) 0.018(10)
C128 0.271(14) 0.086(13) 0.117(13) 0.016(9) 0.130(10) 0.016(10)
O79 0.258(15) 0.097(11) 0.163(15) 0.009(9) 0.142(12) 0.042(10)
O80 0.223(14) 0.085(11) 0.136(11) -0.020(8) 0.116(10) 0.000(9)
O81 0.269(17) 0.110(13) 0.118(12) -0.026(10) 0.086(12) 0.011(11)
O82 0.284(16) 0.112(13) 0.153(14) 0.004(10) 0.120(13) 0.035(12)
C129 0.260(13) 0.066(12) 0.122(13) 0.008(9) 0.130(10) 0.003(10)
C130 0.246(12) 0.072(12) 0.098(11) 0.013(8) 0.125(9) -0.007(9)
C131 0.287(15) 0.069(12) 0.114(13) 0.003(10) 0.126(11) -0.004(11)
C132 0.289(15) 0.080(13) 0.111(14) 0.002(10) 0.123(11) 0.006(11)
C133 0.267(13) 0.073(12) 0.086(10) 0.015(8) 0.110(9) -0.003(9)
C134 0.274(15) 0.076(13) 0.098(12) 0.001(9) 0.123(10) -0.001(11)
C135 0.265(14) 0.072(13) 0.106(12) 0.003(9) 0.134(10) -0.001(10)
C136 0.291(15) 0.092(14) 0.106(13) 0.009(10) 0.112(10) 0.007(11)
O83 0.287(16) 0.086(11) 0.136(13) -0.006(9) 0.132(12) 0.008(10)
O84 0.279(16) 0.082(10) 0.092(9) -0.019(7) 0.098(10) -0.005(10)
O85 0.235(15) 0.094(11) 0.126(11) -0.015(9) 0.117(11) 0.019(10)
O86 0.308(17) 0.087(11) 0.144(13) 0.021(9) 0.157(12) 0.052(11)
C137 0.306(15) 0.071(12) 0.100(11) 0.003(9) 0.134(10) -0.009(10)
C138 0.290(14) 0.077(12) 0.086(11) 0.009(8) 0.129(9) -0.008(10)
C139 0.295(16) 0.079(13) 0.108(13) -0.010(10) 0.135(11) 0.001(11)
C140 0.296(16) 0.097(15) 0.128(15) -0.013(12) 0.127(11) 0.013(11)
C141 0.282(14) 0.072(12) 0.088(10) 0.016(8) 0.129(9) 0.008(9)
C142 0.327(16) 0.076(14) 0.114(13) -0.004(11) 0.132(11) 0.000(11)
C143 0.323(16) 0.074(12) 0.088(11) 0.009(8) 0.145(11) 0.009(11)
C144 0.294(15) 0.074(12) 0.114(12) 0.008(9) 0.135(10) 0.015(10)
O87 0.235(14) 0.086(11) 0.141(12) -0.004(8) 0.137(11) 0.022(9)
O88 0.264(16) 0.099(11) 0.176(15) 0.025(9) 0.169(13) 0.047(11)
O89 0.289(16) 0.095(12) 0.230(16) 0.043(10) 0.207(14) 0.070(11)
O90 0.262(16) 0.099(12) 0.151(13) 0.015(9) 0.142(11) 0.035(11)
C145 0.277(14) 0.080(13) 0.135(13) 0.024(9) 0.160(11) 0.020(10)
C146 0.263(13) 0.080(13) 0.130(13) 0.023(9) 0.153(10) 0.016(10)
C147 0.298(15) 0.074(13) 0.138(14) 0.027(10) 0.171(11) 0.038(11)
C148 0.309(16) 0.077(13) 0.140(14) 0.019(10) 0.154(12) 0.028(11)
C149 0.270(14) 0.076(12) 0.129(12) 0.034(8) 0.156(10) 0.031(10)
C150 0.280(16) 0.080(13) 0.146(15) 0.007(11) 0.152(12) 0.029(11)
C151 0.279(16) 0.087(14) 0.149(15) 0.007(11) 0.154(12) 0.023(11)
C152 0.284(15) 0.090(14) 0.149(15) 0.031(10) 0.154(11) 0.040(11)
O91 0.371(18) 0.058(10) 0.174(13) -0.022(9) 0.201(13) -0.008(11)
O92 0.342(18) 0.086(11) 0.196(17) -0.025(10) 0.206(15) 0.011(12)
O93 0.279(15) 0.075(10) 0.169(14) -0.037(9) 0.164(12) -0.021(10)
O94 0.342(18) 0.091(11) 0.194(14) -0.051(10) 0.202(13) -0.037(12)
C153 0.379(16) 0.053(12) 0.182(14) -0.004(9) 0.230(12) -0.009(11)
C154 0.360(15) 0.060(12) 0.161(12) -0.002(9) 0.227(11) -0.008(10)
C155 0.369(16) 0.052(13) 0.210(16) -0.019(11) 0.237(13) -0.016(11)
C156 0.359(16) 0.057(13) 0.201(14) -0.023(10) 0.239(12) -0.021(11)
C157 0.332(14) 0.051(11) 0.189(14) -0.014(9) 0.221(11) -0.024(10)
C158 0.365(17) 0.065(14) 0.217(17) -0.026(12) 0.238(13) -0.004(12)
C159 0.373(17) 0.091(16) 0.208(15) -0.052(12) 0.236(13) -0.011(12)
C160 0.349(15) 0.062(12) 0.184(14) -0.012(9) 0.231(12) -0.023(10)
O95 0.340(18) 0.084(12) 0.177(14) -0.037(10) 0.159(13) -0.030(12)
O96 0.344(19) 0.101(13) 0.26(2) -0.051(13) 0.211(16) -0.007(13)
O97 0.293(16) 0.073(10) 0.147(13) -0.060(9) 0.115(12) -0.052(10)
O98 0.39(2) 0.090(12) 0.148(14) -0.069(10) 0.128(14) -0.053(13)
C161 0.358(16) 0.073(14) 0.171(15) -0.025(11) 0.203(12) -0.032(11)
C162 0.342(15) 0.045(10) 0.157(13) -0.023(9) 0.203(11) -0.037(10)
C163 0.355(16) 0.053(11) 0.169(15) -0.036(10) 0.201(12) -0.035(11)
C164 0.355(17) 0.053(11) 0.139(13) -0.031(9) 0.195(12) -0.039(11)
C165 0.341(15) 0.057(11) 0.128(12) -0.026(8) 0.185(10) -0.044(10)
C166 0.366(17) 0.052(12) 0.191(16) -0.044(11) 0.209(13) -0.039(11)
C167 0.373(17) 0.073(14) 0.180(16) -0.053(12) 0.210(13) -0.045(12)
C168 0.366(16) 0.056(11) 0.143(14) -0.023(9) 0.174(12) -0.043(10)
O99 0.39(2) 0.082(11) 0.095(10) -0.031(8) 0.120(12) -0.073(12)
O100 0.385(19) 0.099(12) 0.113(12) -0.047(9) 0.140(13) -0.038(12)
O101 0.349(17) 0.088(11) 0.094(10) -0.045(8) 0.111(11) -0.059(11)
O102 0.38(2) 0.107(12) 0.094(10) -0.049(9) 0.101(12) -0.085(13)
C169 0.394(17) 0.077(13) 0.116(13) -0.019(9) 0.167(11) -0.062(11)
C170 0.378(16) 0.064(12) 0.107(12) -0.018(9) 0.164(11) -0.059(11)
C171 0.399(18) 0.062(13) 0.139(15) -0.030(11) 0.171(12) -0.054(12)
C172 0.388(18) 0.071(13) 0.121(13) -0.037(10) 0.163(12) -0.064(12)
C173 0.359(15) 0.075(13) 0.104(11) -0.033(9) 0.155(10) -0.066(10)
C174 0.381(18) 0.091(16) 0.154(17) -0.061(14) 0.170(13) -0.056(12)
C175 0.392(18) 0.080(14) 0.145(15) -0.044(12) 0.166(13) -0.056(12)
C176 0.373(16) 0.084(13) 0.109(12) -0.025(9) 0.155(11) -0.072(11)
O103 0.46(2) 0.090(11) 0.109(11) -0.041(8) 0.153(13) -0.099(13)
O104 0.360(18) 0.098(12) 0.104(12) -0.050(9) 0.114(12) -0.034(12)
O105 0.333(17) 0.069(10) 0.187(15) -0.046(10) 0.176(14) -0.014(11)
O106 0.307(18) 0.082(11) 0.138(12) -0.039(9) 0.132(12) -0.013(11)
C177 0.394(17) 0.079(13) 0.128(13) -0.020(10) 0.174(12) -0.048(11)
C178 0.376(16) 0.065(12) 0.120(12) -0.023(9) 0.181(11) -0.050(10)
C179 0.396(18) 0.064(14) 0.191(17) -0.032(11) 0.208(13) -0.042(12)
C180 0.390(18) 0.046(11) 0.151(13) -0.032(10) 0.205(12) -0.050(12)
C181 0.344(15) 0.052(11) 0.137(12) -0.012(8) 0.189(11) -0.039(10)
C182 0.366(17) 0.065(13) 0.149(15) -0.044(11) 0.179(12) -0.029(12)
C183 0.374(18) 0.081(15) 0.158(15) -0.035(12) 0.180(12) -0.037(12)
C184 0.362(16) 0.053(11) 0.143(13) -0.019(9) 0.188(11) -0.034(10)
O107 0.334(18) 0.083(11) 0.185(16) -0.059(10) 0.183(14) -0.024(11)
O108 0.41(2) 0.077(12) 0.169(14) -0.047(10) 0.180(14) -0.030(13)
O109 0.326(19) 0.095(12) 0.187(15) -0.045(10) 0.172(13) -0.008(12)
O110 0.304(17) 0.089(11) 0.195(16) -0.044(10) 0.163(14) 0.012(11)
C185 0.379(16) 0.056(12) 0.174(14) -0.016(9) 0.226(12) -0.028(11)
C186 0.369(15) 0.060(12) 0.155(12) -0.008(8) 0.216(11) -0.021(10)
C187 0.364(17) 0.072(14) 0.187(15) -0.033(11) 0.223(13) -0.015(12)
C188 0.356(17) 0.059(13) 0.189(16) -0.025(11) 0.219(13) -0.006(12)
C189 0.338(15) 0.052(11) 0.166(13) -0.010(9) 0.207(11) -0.013(10)
C190 0.390(17) 0.058(13) 0.180(14) -0.027(10) 0.224(13) -0.024(12)
C191 0.387(17) 0.050(12) 0.181(15) -0.021(10) 0.236(13) -0.017(11)
C192 0.351(15) 0.060(12) 0.171(14) -0.012(9) 0.214(12) -0.009(10)

loop_
_atom_type_symbol
_atom_type_description
_atom_type_scat_dispersion_real
_atom_type_scat_dispersion_imag
_atom_type_scat_source
C C 0.0033 0.0016 'International Tables Vol C Tables 4.2.6.8 and 6.1.1.4'
O O 0.0106 0.0060 'International Tables Vol C Tables 4.2.6.8 and 6.1.1.4'
V V 0.3005 0.5294 'International Tables Vol C Tables 4.2.6.8 and 6.1.1.4'
H H 0.0000 0.0000 'International Tables Vol C Tables 4.2.6.8 and 6.1.1.4'

loop_
_geom_angle_atom_site_label_1
_geom_angle_atom_site_label_2
_geom_angle_atom_site_label_3
_geom_angle
_geom_angle_site_symmetry_1
_geom_angle_site_symmetry_3
O16 C1 O15 126.6(11) . .
O16 C1 C2 117.3(11) . .
O15 C1 C2 116.1(11) . .
C3 C2 C7 119.5(11) . .
C3 C2 C1 120.5(11) . .
C7 C2 C1 119.9(11) . .
C2 C3 C4 119.3(12) . .
C5 C4 C3 121.3(13) . .
C4 C5 C6 119.2(12) . .
C4 C5 C8 120.6(11) . .
C6 C5 C8 120.2(12) . .
C7 C6 C5 119.9(13) . .
C6 C7 C2 120.8(13) . .
O18 C8 O17 126.8(11) . .
O18 C8 C5 116.6(11) . .
O17 C8 C5 116.6(11) . .
O19 C9 O20 123.7(11) . .
O19 C9 C10 119.2(11) . .
O20 C9 C10 117.1(11) . .
C15 C10 C11 119.0(12) . .
C15 C10 C9 120.6(12) . .
C11 C10 C9 120.3(11) . .
C12 C11 C10 119.8(13) . .
C16 C12 C11 121.6(13) . .
O22 C13 O21 126.1(11) . .
O22 C13 C16 117.6(11) . .
O21 C13 C16 116.4(11) . .
C15 C14 C16 118.6(12) . .
C10 C15 C14 121.8(12) . .
C12 C16 C14 119.1(12) . .
C12 C16 C13 122.6(12) . .
C14 C16 C13 118.0(11) . .
O24 C17 O23 127.5(11) . .
O24 C17 C18 115.6(11) . .
O23 C17 C18 116.8(11) . .
C23 C18 C19 119.5(11) . .
C23 C18 C17 120.9(11) . .
C19 C18 C17 119.6(11) . .
C20 C19 C18 119.5(12) . .
C19 C20 C21 121.7(12) . .
C22 C21 C20 118.9(12) . .
C22 C21 C24 119.7(11) . .
C20 C21 C24 121.5(11) . .
C23 C22 C21 121.1(13) . .
C22 C23 C18 119.2(12) . .
O25 C24 O26 124.7(11) . .
O25 C24 C21 118.1(11) . .
O26 C24 C21 117.2(11) . .
O27 C25 O28 124.6(11) . .
O27 C25 C26 117.8(11) . .
O28 C25 C26 117.5(11) . .
C31 C26 C27 120.2(12) . .
C31 C26 C25 120.0(11) . .
C27 C26 C25 119.7(11) . .
C28 C27 C26 120.6(13) . .
C29 C28 C27 119.3(12) . .
C28 C29 C30 121.0(12) . .
C28 C29 C32 120.0(11) . .
C30 C29 C32 118.9(11) . .
C31 C30 C29 118.5(12) . .
C26 C31 C30 120.3(12) . .
O29 C32 O30 126.0(11) . .
O29 C32 C29 117.6(11) . .
O30 C32 C29 116.3(11) . .
O31 C33 O32 125.6(11) . .
O31 C33 C34 118.0(11) . .
O32 C33 C34 116.4(11) . .
C39 C34 C35 120.2(12) . .
C39 C34 C33 120.3(12) . .
C35 C34 C33 119.6(11) . .
C36 C35 C34 118.9(12) . .
C37 C36 C35 120.4(12) . .
C36 C37 C38 121.4(12) . .
C36 C37 C40 120.3(12) . .
C38 C37 C40 118.2(12) . .
C37 C38 C39 118.6(12) . .
C34 C39 C38 120.5(13) . .
O33 C40 O34 125.7(11) . .
O33 C40 C37 117.4(11) . .
O34 C40 C37 116.8(11) . .
O35 C41 O36 126.1(11) . .
O35 C41 C42 117.3(11) . .
O36 C41 C42 116.6(11) . .
C43 C42 C47 120.7(12) . .
C43 C42 C41 119.6(12) . .
C47 C42 C41 119.7(11) . .
C42 C43 C44 121.8(13) . .
C43 C44 C45 117.6(13) . .
C46 C45 C44 120.1(12) . .
C46 C45 C48 121.0(12) . .
C44 C45 C48 118.9(11) . .
C45 C46 C47 122.4(13) . .
C46 C47 C42 117.3(12) . .
O37 C48 O38 126.3(11) . .
O37 C48 C45 118.3(11) . .
O38 C48 C45 115.4(11) . .
O40 C49 O39 125.1(11) . .
O40 C49 C50 116.7(11) . .
O39 C49 C50 118.2(11) . .
C51 C50 C55 119.7(12) . .
C51 C50 C49 122.2(12) . .
C55 C50 C49 118.1(11) . .
C50 C51 C52 122.3(14) . .
C51 C52 C53 121.2(14) . .
C52 C53 C54 118.1(12) . .
C52 C53 C56 122.7(11) . .
C54 C53 C56 119.2(11) . .
C55 C54 C53 120.6(13) . .
C54 C55 C50 118.2(12) . .
O42 C56 O41 125.3(12) . .
O42 C56 C53 118.1(11) . .
O41 C56 C53 116.7(11) . .
O43 C57 O44 126.2(11) . .
O43 C57 C58 118.7(11) . .
O44 C57 C58 115.1(11) . .
C59 C58 C63 120.2(12) . .
C59 C58 C57 120.9(12) . .
C63 C58 C57 118.8(11) . .
C60 C59 C58 119.8(13) . .
C59 C60 C61 120.5(13) . .
C62 C61 C60 119.6(12) . .
C62 C61 C64 121.5(12) . .
C60 C61 C64 118.7(12) . .
C61 C62 C63 121.0(12) . .
C58 C63 C62 119.0(12) . .
O46 C64 O45 126.9(12) . .
O46 C64 C61 119.0(12) . .
O45 C64 C61 114.0(11) . .
O48 C65 O47 125.4(11) . .
O48 C65 C66 117.1(10) . .
O47 C65 C66 117.5(10) . .
C67 C66 C71 120.0 . .
C67 C66 C65 120.3(7) . .
C71 C66 C65 119.6(7) . .
C66 C67 C68 120.0 . .
C69 C68 C67 120.0 . .
C70 C69 C68 120.0 . .
C70 C69 C72 121.0(7) . .
C68 C69 C72 119.0(7) . .
C69 C70 C71 120.0 . .
C70 C71 C66 120.0 . .
O49 C72 O50 124.7(11) . .
O49 C72 C69 118.9(11) . .
O50 C72 C69 116.4(11) . .
O51 C73 O52 126.4(11) . .
O51 C73 C74 118.6(11) . .
O52 C73 C74 115.0(11) . .
C79 C74 C75 118.6(12) . .
C79 C74 C73 120.0(12) . .
C75 C74 C73 121.3(12) . .
C74 C75 C76 119.2(13) . .
C75 C76 C77 120.7(12) . .
C78 C77 C76 119.5(12) . .
C78 C77 C80 122.7(12) . .
C76 C77 C80 117.6(12) . .
C77 C78 C79 120.7(13) . .
C78 C79 C74 121.4(13) . .
O53 C80 O54 127.1(11) . .
O53 C80 C77 119.1(11) . .
O54 C80 C77 113.9(11) . .
O55 C81 O56 124.8(11) . .
O55 C81 C82 117.2(12) . .
O56 C81 C82 117.9(11) . .
C87 C82 C83 118.6(12) . .
C87 C82 C81 121.1(12) . .
C83 C82 C81 120.4(12) . .
C82 C83 C84 120.3(13) . .
C85 C84 C83 120.6(13) . .
C84 C85 C86 119.9(12) . .
C84 C85 C88 122.4(12) . .
C86 C85 C88 117.6(12) . .
C87 C86 C85 118.3(13) . .
C86 C87 C82 122.3(13) . .
O57 C88 O58 124.9(12) . .
O57 C88 C85 119.9(12) . .
O58 C88 C85 115.1(11) . .
O59 C89 O60 124.6(11) . .
O59 C89 C90 119.1(11) . .
O60 C89 C90 116.2(11) . .
C91 C90 C95 120.1(13) . .
C91 C90 C89 119.7(12) . .
C95 C90 C89 120.2(12) . .
C90 C91 C92 119.3(13) . .
C93 C92 C91 120.3(13) . .
C92 C93 C94 119.8(12) . .
C92 C93 C96 120.6(12) . .
C94 C93 C96 119.6(12) . .
C95 C94 C93 118.7(13) . .
C94 C95 C90 121.7(14) . .
O62 C96 O61 126.8(11) . .
O62 C96 C93 116.8(11) . .
O61 C96 C93 116.4(11) . .
O64 C97 O63 125.9(11) . .
O64 C97 C98 117.4(11) . .
O63 C97 C98 116.7(11) . .
C103 C98 C99 121.0(12) . .
C103 C98 C97 120.0(12) . .
C99 C98 C97 119.0(11) . .
C98 C99 C100 119.2(12) . .
C101 C100 C99 119.5(12) . .
C102 C101 C100 120.8(12) . .
C102 C101 C104 119.7(12) . .
C100 C101 C104 119.5(12) . .
C101 C102 C103 120.1(14) . .
C98 C103 C102 119.2(13) . .
O66 C104 O65 127.6(11) . .
O66 C104 C101 116.8(11) . .
O65 C104 C101 115.6(11) . .
O67 C105 O68 126.1(11) . .
O67 C105 C106 117.9(11) . .
O68 C105 C106 116.0(11) . .
C111 C106 C107 119.5(12) . .
C111 C106 C105 119.9(12) . .
C107 C106 C105 120.5(11) . .
C108 C107 C106 120.1(13) . .
C107 C108 C109 120.3(13) . .
C110 C109 C108 119.3(12) . .
C110 C109 C112 121.5(11) . .
C108 C109 C112 119.2(12) . .
C109 C110 C111 121.3(13) . .
C110 C111 C106 119.5(13) . .
O69 C112 O70 124.2(11) . .
O69 C112 C109 119.2(11) . .
O70 C112 C109 116.6(11) . .
V1 O1 V8 129.2(4) . 2_446
V2 O2 V1 128.9(4) . .
V3 O3 V2 128.9(4) . .
V4 O4 V3 128.6(4) . .
V5 O5 V4 128.2(4) . .
V6 O6 V5 129.2(4) . .
V7 O7 V6 128.7(4) . 2_557
V8 O8 V9 128.4(4) . .
V9 O9 V10 129.0(4) . .
V10 O10 V11 128.6(4) . .
V11 O11 V12 129.2(4) . .
V12 O12 V13 128.5(4) . .
V13 O13 V14 128.2(4) . .
V14 O14 V7 128.7(4) . 1_655
C1 O15 V1 137.5(8) . 2_456
C1 O16 V2 130.0(8) . 2_456
C8 O17 V2 129.8(8) . .
C8 O18 V1 138.0(8) . .
C9 O19 V3 140.3(8) . .
C9 O20 V4 131.1(8) . .
C13 O21 V9 137.3(8) . .
C13 O22 V8 129.7(8) . .
C17 O23 V2 136.5(8) . .
C17 O24 V3 129.0(8) . .
C24 O25 V14 139.6(8) . 1_455
C24 O26 V13 130.4(8) . 1_455
C25 O27 V4 138.6(8) . .
C25 O28 V5 130.8(8) . .
C32 O29 V6 138.8(8) . 2_557
C32 O30 V7 128.8(8) . .
C33 O31 V5 139.3(8) . .
C33 O32 V6 129.7(8) . .
C40 O33 V11 138.1(8) . .
C40 O34 V10 130.3(8) . .
C41 O35 V8 138.4(8) . 2_546
C41 O36 V1 129.4(8) . 1_655
C48 O37 V12 139.4(8) . .
C48 O38 V11 129.0(8) . .
C49 O39 V10 138.4(8) . 2_556
C49 O40 V9 130.9(8) . 2_556
C56 O41 V10 137.4(8) . .
C56 O42 V9 131.1(8) . .
C57 O43 V8 139.7(8) . 2_556
C57 O44 V1 129.2(8) . 1_665
C64 O45 V11 128.9(8) . .
C64 O46 V12 138.0(8) . .
C65 O47 V2 138.6(8) . 1_665
C65 O48 V3 130.4(8) . 1_665
C72 O49 V14 138.1(8) . .
C72 O50 V13 130.9(8) . .
C73 O51 V4 138.9(8) . 1_565
C73 O52 V5 128.4(8) . 1_565
C80 O53 V6 137.1(8) . 2_557
C80 O54 V7 128.3(8) . .
C81 O55 V12 130.9(8) . 2_657
C81 O56 V13 137.9(8) . 2_657
C88 O57 V14 131.9(8) . .
C88 O58 V7 137.8(8) . 1_655
C89 O59 V7 139.6(8) . 2_557
C89 O60 V14 129.8(8) . 2_657
C96 O61 V13 137.7(8) . .
C96 O62 V12 129.4(8) . .
C97 O63 V5 136.9(8) . 1_565
C97 O64 V6 130.4(8) . 1_565
C104 O65 V11 136.4(8) . .
C104 O66 V10 130.2(8) . .
C105 O67 V3 137.9(8) . 1_565
C105 O68 V4 129.4(8) . 1_565
C112 O69 V9 140.0(8) . .
C112 O70 V8 130.6(8) . .
O1 V1 O36 96.0(4) . 1_455
O1 V1 O44 95.7(4) . 1_445
O36 V1 O44 92.5(4) 1_455 1_445
O1 V1 O18 98.9(4) . .
O36 V1 O18 86.6(4) 1_455 .
O44 V1 O18 165.3(4) 1_445 .
O1 V1 O15 99.3(4) . 2_446
O36 V1 O15 164.8(3) 1_455 2_446
O44 V1 O15 85.9(3) 1_445 2_446
O18 V1 O15 91.1(3) . 2_446
O1 V1 O2 174.9(3) . .
O36 V1 O2 80.2(3) 1_455 .
O44 V1 O2 81.1(3) 1_445 .
O18 V1 O2 84.3(3) . .
O15 V1 O2 84.6(3) 2_446 .
O2 V2 O17 95.6(4) . .
O2 V2 O23 98.6(4) . .
O17 V2 O23 86.4(4) . .
O2 V2 O16 95.5(4) . 2_446
O17 V2 O16 92.7(3) . 2_446
O23 V2 O16 166.0(3) . 2_446
O2 V2 O47 99.1(4) . 1_445
O17 V2 O47 165.3(3) . 1_445
O23 V2 O47 90.9(3) . 1_445
O16 V2 O47 86.4(4) 2_446 1_445
O2 V2 O3 174.8(3) . .
O17 V2 O3 80.8(3) . .
O23 V2 O3 85.0(3) . .
O16 V2 O3 81.0(3) 2_446 .
O47 V2 O3 84.5(3) 1_445 .
O3 V3 O48 96.1(4) . 1_445
O3 V3 O67 99.2(4) . 1_545
O48 V3 O67 86.5(4) 1_445 1_545
O3 V3 O24 95.9(4) . .
O48 V3 O24 91.8(3) 1_445 .
O67 V3 O24 164.9(4) 1_545 .
O3 V3 O19 99.5(4) . .
O48 V3 O19 164.3(4) 1_445 .
O67 V3 O19 91.4(3) 1_545 .
O24 V3 O19 86.2(4) . .
O3 V3 O4 175.0(3) . .
O48 V3 O4 80.5(3) 1_445 .
O67 V3 O4 84.3(3) 1_545 .
O24 V3 O4 80.6(3) . .
O19 V3 O4 83.9(3) . .
O4 V4 O20 95.7(4) . .
O4 V4 O68 95.9(4) . 1_545
O20 V4 O68 92.8(4) . 1_545
O4 V4 O27 99.2(4) . .
O20 V4 O27 86.7(4) . .
O68 V4 O27 164.8(3) 1_545 .
O4 V4 O51 99.0(4) . 1_545
O20 V4 O51 165.3(3) . 1_545
O68 V4 O51 86.0(4) 1_545 1_545
O27 V4 O51 90.7(3) . 1_545
O4 V4 O5 174.7(3) . .
O20 V4 O5 80.8(3) . .
O68 V4 O5 80.3(3) 1_545 .
O27 V4 O5 84.7(3) . .
O51 V4 O5 84.6(3) 1_545 .
O5 V5 O28 95.8(4) . .
O5 V5 O52 97.2(4) . 1_545
O28 V5 O52 92.1(3) . 1_545
O5 V5 O63 98.7(4) . 1_545
O28 V5 O63 165.5(4) . 1_545
O52 V5 O63 86.3(4) 1_545 1_545
O5 V5 O31 98.9(4) . .
O28 V5 O31 86.6(4) . .
O52 V5 O31 164.0(4) 1_545 .
O63 V5 O31 91.0(3) 1_545 .
O5 V5 O6 175.6(3) . .
O28 V5 O6 80.9(3) . .
O52 V5 O6 80.1(3) 1_545 .
O63 V5 O6 84.6(3) 1_545 .
O31 V5 O6 83.9(3) . .
O6 V6 O32 96.0(4) . .
O6 V6 O64 95.7(4) . 1_545
O32 V6 O64 91.8(4) . 1_545
O6 V6 O53 98.8(4) . 2_547
O32 V6 O53 85.6(4) . 2_547
O64 V6 O53 165.5(3) 1_545 2_547
O6 V6 O29 99.0(4) . 2_547
O32 V6 O29 165.0(3) . 2_547
O64 V6 O29 86.4(4) 1_545 2_547
O53 V6 O29 92.3(3) 2_547 2_547
O6 V6 O7 175.0(3) . 2_547
O32 V6 O7 80.9(3) . 2_547
O64 V6 O7 80.6(3) 1_545 2_547
O53 V6 O7 84.9(3) 2_547 2_547
O29 V6 O7 84.1(3) 2_547 2_547
O7 V7 O30 96.6(4) . .
O7 V7 O54 96.3(4) . .
O30 V7 O54 92.5(3) . .
O7 V7 O59 99.4(4) . 2_547
O30 V7 O59 86.2(4) . 2_547
O54 V7 O59 164.3(4) . 2_547
O7 V7 O58 98.5(4) . 1_455
O30 V7 O58 164.8(4) . 1_455
O54 V7 O58 85.9(3) . 1_455
O59 V7 O58 91.2(3) 2_547 1_455
O7 V7 O14 175.3(3) . 1_455
O30 V7 O14 80.3(3) . 1_455
O54 V7 O14 80.3(3) . 1_455
O59 V7 O14 84.0(3) 2_547 1_455
O58 V7 O14 84.5(3) 1_455 1_455
O8 V8 O70 96.7(4) . .
O8 V8 O22 96.0(4) . .
O70 V8 O22 91.5(4) . .
O8 V8 O43 98.9(4) . 2_546
O70 V8 O43 164.4(3) . 2_546
O22 V8 O43 86.7(4) . 2_546
O8 V8 O35 99.6(4) . 2_556
O70 V8 O35 86.3(4) . 2_556
O22 V8 O35 164.3(4) . 2_556
O43 V8 O35 91.3(4) 2_546 2_556
O8 V8 O1 176.0(3) . 2_456
O70 V8 O1 81.1(3) . 2_456
O22 V8 O1 80.7(3) . 2_456
O43 V8 O1 83.3(3) 2_546 2_456
O35 V8 O1 83.6(3) 2_556 2_456
O9 V9 O40 96.1(4) . 2_546
O9 V9 O21 99.1(4) . .
O40 V9 O21 86.7(4) 2_546 .
O9 V9 O42 94.8(4) . .
O40 V9 O42 92.3(3) 2_546 .
O21 V9 O42 166.1(4) . .
O9 V9 O69 99.0(4) . .
O40 V9 O69 165.0(4) 2_546 .
O21 V9 O69 90.7(3) . .
O42 V9 O69 86.8(4) . .
O9 V9 O8 174.8(3) . .
O40 V9 O8 80.8(3) 2_546 .
O21 V9 O8 84.9(3) . .
O42 V9 O8 81.3(3) . .
O69 V9 O8 84.3(3) . .
O10 V10 O34 95.9(4) . .
O10 V10 O66 95.8(4) . .
O34 V10 O66 92.2(3) . .
O10 V10 O39 98.6(4) . 2_546
O34 V10 O39 86.1(4) . 2_546
O66 V10 O39 165.6(4) . 2_546
O10 V10 O41 98.6(4) . .
O34 V10 O41 165.5(4) . .
O66 V10 O41 86.9(4) . .
O39 V10 O41 91.1(4) 2_546 .
O10 V10 O9 175.4(4) . .
O34 V10 O9 80.9(3) . .
O66 V10 O9 81.2(3) . .
O39 V10 O9 84.4(3) 2_546 .
O41 V10 O9 84.7(3) . .
O11 V11 O45 96.0(4) . .
O11 V11 O38 96.1(4) . .
O45 V11 O38 92.1(3) . .
O11 V11 O65 98.7(4) . .
O45 V11 O65 86.4(3) . .
O38 V11 O65 165.2(4) . .
O11 V11 O33 99.4(4) . .
O45 V11 O33 164.6(4) . .
O38 V11 O33 85.7(4) . .
O65 V11 O33 91.9(3) . .
O11 V11 O10 174.9(3) . .
O45 V11 O10 80.5(3) . .
O38 V11 O10 80.4(3) . .
O65 V11 O10 84.8(3) . .
O33 V11 O10 84.1(3) . .
O12 V12 O62 96.7(4) . .
O12 V12 O55 95.3(4) . 2_647
O62 V12 O55 92.7(4) . 2_647
O12 V12 O37 99.1(4) . .
O62 V12 O37 164.2(4) . .
O55 V12 O37 86.1(4) 2_647 .
O12 V12 O46 99.7(4) . .
O62 V12 O46 86.8(4) . .
O55 V12 O46 165.0(4) 2_647 .
O37 V12 O46 90.2(3) . .
O12 V12 O11 174.9(3) . .
O62 V12 O11 80.3(3) . .
O55 V12 O11 80.8(3) 2_647 .
O37 V12 O11 83.9(3) . .
O46 V12 O11 84.3(3) . .
O13 V13 O50 96.1(4) . .
O13 V13 O26 96.0(4) . 1_655
O50 V13 O26 92.0(3) . 1_655
O13 V13 O56 98.3(4) . 2_647
O50 V13 O56 165.6(4) . 2_647
O26 V13 O56 85.9(4) 1_655 2_647
O13 V13 O61 98.9(4) . .
O50 V13 O61 86.4(4) . .
O26 V13 O61 165.1(3) 1_655 .
O56 V13 O61 92.0(3) 2_647 .
O13 V13 O12 175.4(3) . .
O50 V13 O12 81.1(3) . .
O26 V13 O12 80.6(3) 1_655 .
O56 V13 O12 84.4(3) 2_647 .
O61 V13 O12 84.6(3) . .
O14 V14 O60 96.0(4) . 2_647
O14 V14 O57 95.9(4) . .
O60 V14 O57 92.0(4) 2_647 .
O14 V14 O49 98.7(4) . .
O60 V14 O49 165.3(3) 2_647 .
O57 V14 O49 86.3(4) . .
O14 V14 O25 98.8(4) . 1_655
O60 V14 O25 86.3(4) 2_647 1_655
O57 V14 O25 165.3(3) . 1_655
O49 V14 O25 91.7(3) . 1_655
O14 V14 O13 175.4(3) . .
O60 V14 O13 80.5(3) 2_647 .
O57 V14 O13 81.3(3) . .
O49 V14 O13 84.8(3) . .
O25 V14 O13 84.0(3) 1_655 .
O71 C113 O72 124.1(4) . .
O71 C113 C114 118.1(5) . .
O72 C113 C114 117.6(5) . .
C115 C114 C119 120.0 . .
C115 C114 C113 120.5(4) . .
C119 C114 C113 119.5(4) . .
C114 C115 C116 120.0 . .
C115 C116 C117 120.0 . .
C116 C117 C118 120.0 . .
C116 C117 C120 120.1(4) . .
C118 C117 C120 119.9(4) . .
C119 C118 C117 120.0 . .
C118 C119 C114 120.0 . .
O74 C120 O73 126.2(4) . .
O74 C120 C117 117.7(5) . .
O73 C120 C117 116.1(5) . .
O75 C121 O76 124.2(4) . .
O75 C121 C122 118.1(5) . .
O76 C121 C122 117.7(5) . .
C123 C122 C127 120.0 . .
C123 C122 C121 120.4(4) . .
C127 C122 C121 119.6(4) . .
C122 C123 C124 120.0 . .
C125 C124 C123 120.0 . .
C124 C125 C126 120.0 . .
C124 C125 C128 120.1(4) . .
C126 C125 C128 119.9(4) . .
C125 C126 C127 120.0 . .
C126 C127 C122 120.0 . .
O78 C128 O77 126.2(4) . .
O78 C128 C125 117.6(5) . .
O77 C128 C125 116.0(5) . .
O79 C129 O80 124.2(4) . .
O79 C129 C130 118.1(5) . .
O80 C129 C130 117.7(5) . .
C131 C130 C135 120.0 . .
C131 C130 C129 120.5(4) . .
C135 C130 C129 119.5(4) . .
C132 C131 C130 120.0 . .
C131 C132 C133 120.0 . .
C134 C133 C132 120.0 . .
C134 C133 C136 119.9(4) . .
C132 C133 C136 120.1(4) . .
C135 C134 C133 120.0 . .
C134 C135 C130 120.0 . .
O82 C136 O81 126.2(4) . .
O82 C136 C133 117.7(5) . .
O81 C136 C133 116.0(5) . .
O83 C137 O84 124.3(4) . .
O83 C137 C138 118.1(5) . .
O84 C137 C138 117.6(5) . .
C143 C138 C139 119.80(12) . .
C143 C138 C137 119.7(4) . .
C139 C138 C137 120.5(4) . .
C138 C139 C140 120.01(14) . .
C141 C140 C139 120.08(14) . .
C142 C141 C140 119.79(13) . .
C142 C141 C144 119.9(4) . .
C140 C141 C144 120.1(4) . .
C141 C142 C143 120.08(13) . .
C138 C143 C142 120.07(13) . .
O86 C144 O85 126.2(4) . .
O86 C144 C141 117.7(5) . .
O85 C144 C141 115.9(5) . .
O87 C145 O88 124.3(4) . .
O87 C145 C146 118.1(5) . .
O88 C145 C146 117.6(5) . .
C151 C146 C147 119.80(12) . .
C151 C146 C145 119.6(4) . .
C147 C146 C145 120.5(4) . .
C146 C147 C148 119.95(15) . .
C149 C148 C147 119.99(15) . .
C150 C149 C148 119.71(14) . .
C150 C149 C152 119.9(4) . .
C148 C149 C152 120.2(4) . .
C149 C150 C151 120.03(13) . .
C146 C151 C150 120.09(13) . .
O90 C152 O89 126.2(4) . .
O90 C152 C149 117.6(5) . .
O89 C152 C149 116.0(5) . .
O91 C153 O92 124.2(4) . .
O91 C153 C154 118.0(5) . .
O92 C153 C154 117.5(5) . .
C155 C154 C159 119.71(14) . .
C155 C154 C153 120.4(4) . .
C159 C154 C153 119.5(4) . .
C154 C155 C156 120.02(14) . .
C157 C156 C155 119.95(15) . .
C156 C157 C158 119.58(16) . .
C156 C157 C160 120.1(4) . .
C158 C157 C160 119.8(4) . .
C157 C158 C159 119.92(16) . .
C154 C159 C158 120.01(15) . .
O94 C160 O93 126.2(4) . .
O94 C160 C157 117.6(5) . .
O93 C160 C157 115.9(5) . .
O95 C161 O96 124.3(4) . .
O95 C161 C162 118.1(5) . .
O96 C161 C162 117.6(5) . .
C163 C162 C167 119.72(14) . .
C163 C162 C161 120.5(4) . .
C167 C162 C161 119.7(4) . .
C162 C163 C164 119.96(14) . .
C165 C164 C163 120.03(15) . .
C166 C165 C164 119.61(15) . .
C166 C165 C168 119.9(4) . .
C164 C165 C168 120.0(4) . .
C165 C166 C167 119.86(16) . .
C162 C167 C166 119.95(16) . .
O98 C168 O97 126.2(4) . .
O98 C168 C165 117.7(5) . .
O97 C168 C165 116.0(5) . .
O99 C169 O100 124.2(4) . .
O99 C169 C170 118.1(5) . .
O100 C169 C170 117.6(5) . .
C171 C170 C175 119.69(15) . .
C171 C170 C169 120.5(4) . .
C175 C170 C169 119.5(4) . .
C170 C171 C172 119.96(15) . .
C173 C172 C171 119.96(15) . .
C172 C173 C174 119.63(15) . .
C172 C173 C176 120.1(4) . .
C174 C173 C176 119.9(4) . .
C173 C174 C175 119.88(16) . .
C170 C175 C174 119.95(16) . .
O102 C176 O101 126.2(4) . .
O102 C176 C173 117.7(5) . .
O101 C176 C173 116.0(5) . .
O103 C177 O104 124.3(4) . .
O103 C177 C178 118.1(5) . .
O104 C177 C178 117.6(5) . .
C179 C178 C183 119.67(15) . .
C179 C178 C177 120.4(4) . .
C183 C178 C177 119.5(4) . .
C178 C179 C180 119.99(15) . .
C181 C180 C179 119.99(15) . .
C180 C181 C182 119.63(15) . .
C180 C181 C184 120.1(4) . .
C182 C181 C184 119.8(4) . .
C181 C182 C183 119.87(16) . .
C178 C183 C182 119.96(16) . .
O106 C184 O105 126.2(4) . .
O106 C184 C181 117.6(5) . .
O105 C184 C181 115.9(5) . .
O107 C185 O108 124.2(4) . .
O107 C185 C186 118.0(5) . .
O108 C185 C186 117.6(5) . .
C191 C186 C187 119.61(15) . .
C191 C186 C185 119.5(4) . .
C187 C186 C185 120.4(4) . .
C186 C187 C188 119.94(15) . .
C189 C188 C187 119.94(15) . .
C188 C189 C190 119.65(15) . .
C188 C189 C192 120.1(4) . .
C190 C189 C192 119.9(4) . .
C189 C190 C191 119.92(16) . .
C186 C191 C190 119.89(15) . .
O110 C192 O109 126.0(4) . .
O110 C192 C189 117.6(5) . .
O109 C192 C189 115.9(5) . .

loop_
_geom_bond_atom_site_label_1
_geom_bond_atom_site_label_2
_geom_bond_distance
_geom_bond_site_symmetry_2
C1 O16 1.245(14) .
C1 O15 1.267(13) .
C1 C2 1.499(15) .
C2 C3 1.376(16) .
C2 C7 1.404(15) .
C3 C4 1.385(16) .
C4 C5 1.380(16) .
C5 C6 1.395(16) .
C5 C8 1.489(16) .
C6 C7 1.361(16) .
C8 O18 1.256(13) .
C8 O17 1.263(14) .
C9 O19 1.240(13) .
C9 O20 1.291(13) .
C9 C10 1.473(16) .
C10 C15 1.374(16) .
C10 C11 1.383(16) .
C11 C12 1.368(17) .
C12 C16 1.364(17) .
C13 O22 1.260(14) .
C13 O21 1.275(13) .
C13 C16 1.491(16) .
C14 C15 1.372(16) .
C14 C16 1.409(16) .
C17 O24 1.259(13) .
C17 O23 1.264(13) .
C17 C18 1.512(15) .
C18 C23 1.376(15) .
C18 C19 1.412(15) .
C19 C20 1.314(16) .
C20 C21 1.386(16) .
C21 C22 1.365(16) .
C21 C24 1.493(16) .
C22 C23 1.360(17) .
C24 O25 1.262(13) .
C24 O26 1.273(13) .
C25 O27 1.256(13) .
C25 O28 1.269(13) .
C25 C26 1.489(15) .
C26 C31 1.377(16) .
C26 C27 1.393(16) .
C27 C28 1.384(16) .
C28 C29 1.382(16) .
C29 C30 1.405(16) .
C29 C32 1.485(16) .
C30 C31 1.404(16) .
C32 O29 1.251(13) .
C32 O30 1.293(13) .
C33 O31 1.242(13) .
C33 O32 1.283(13) .
C33 C34 1.491(15) .
C34 C39 1.383(16) .
C34 C35 1.396(16) .
C35 C36 1.382(16) .
C36 C37 1.373(16) .
C37 C38 1.379(16) .
C37 C40 1.510(15) .
C38 C39 1.389(16) .
C40 O33 1.252(13) .
C40 O34 1.258(14) .
C41 O35 1.239(14) .
C41 O36 1.271(13) .
C41 C42 1.506(15) .
C42 C43 1.360(17) .
C42 C47 1.395(16) .
C43 C44 1.381(16) .
C44 C45 1.402(17) .
C45 C46 1.356(16) .
C45 C48 1.499(15) .
C46 C47 1.381(16) .
C48 O37 1.245(13) .
C48 O38 1.281(13) .
C49 O40 1.262(13) .
C49 O39 1.277(13) .
C49 C50 1.496(15) .
C50 C51 1.329(17) .
C50 C55 1.408(16) .
C51 C52 1.342(17) .
C52 C53 1.365(16) .
C53 C54 1.398(15) .
C53 C56 1.493(15) .
C54 C55 1.381(16) .
C56 O42 1.246(13) .
C56 O41 1.271(14) .
C57 O43 1.227(13) .
C57 O44 1.280(13) .
C57 C58 1.492(16) .
C58 C59 1.387(17) .
C58 C63 1.388(15) .
C59 C60 1.375(17) .
C60 C61 1.408(16) .
C61 C62 1.343(16) .
C61 C64 1.492(16) .
C62 C63 1.415(16) .
C64 O46 1.229(13) .
C64 O45 1.286(13) .
C65 O48 1.258(13) .
C65 O47 1.272(13) .
C65 C66 1.479(12) .
C66 C67 1.3900 .
C66 C71 1.3900 .
C67 C68 1.3900 .
C68 C69 1.3900 .
C69 C70 1.3900 .
C69 C72 1.472(13) .
C70 C71 1.3900 .
C72 O49 1.264(14) .
C72 O50 1.266(13) .
C73 O51 1.244(14) .
C73 O52 1.287(13) .
C73 C74 1.479(16) .
C74 C79 1.390(16) .
C74 C75 1.396(16) .
C75 C76 1.396(16) .
C76 C77 1.399(16) .
C77 C78 1.350(17) .
C77 C80 1.486(16) .
C78 C79 1.379(16) .
C80 O53 1.257(13) .
C80 O54 1.285(13) .
C81 O55 1.266(14) .
C81 O56 1.277(13) .
C81 C82 1.466(16) .
C82 C87 1.380(17) .
C82 C83 1.379(16) .
C83 C84 1.392(16) .
C84 C85 1.364(16) .
C85 C86 1.409(15) .
C85 C88 1.480(16) .
C86 C87 1.374(16) .
C88 O57 1.226(14) .
C88 O58 1.301(13) .
C89 O59 1.255(13) .
C89 O60 1.280(13) .
C89 C90 1.480(16) .
C90 C91 1.359(16) .
C90 C95 1.370(17) .
C91 C92 1.402(17) .
C92 C93 1.368(17) .
C93 C94 1.397(16) .
C93 C96 1.502(15) .
C94 C95 1.367(17) .
C96 O62 1.269(14) .
C96 O61 1.274(13) .
C97 O64 1.255(14) .
C97 O63 1.277(13) .
C97 C98 1.494(15) .
C98 C103 1.383(16) .
C98 C99 1.390(16) .
C99 C100 1.390(16) .
C100 C101 1.385(17) .
C101 C102 1.375(17) .
C101 C104 1.520(15) .
C102 C103 1.386(17) .
C104 O66 1.222(14) .
C104 O65 1.285(13) .
C105 O67 1.253(13) .
C105 O68 1.276(14) .
C105 C106 1.489(16) .
C106 C111 1.392(16) .
C106 C107 1.400(16) .
C107 C108 1.353(17) .
C108 C109 1.409(16) .
C109 C110 1.363(16) .
C109 C112 1.485(15) .
C110 C111 1.373(16) .
C112 O69 1.251(13) .
C112 O70 1.270(13) .
O1 V1 1.606(7) .
O1 V8 2.190(7) 2_446
O2 V2 1.621(7) .
O2 V1 2.176(7) .
O3 V3 1.602(7) .
O3 V2 2.181(7) .
O4 V4 1.613(7) .
O4 V3 2.186(7) .
O5 V5 1.603(7) .
O5 V4 2.183(7) .
O6 V6 1.620(7) .
O6 V5 2.170(7) .
O7 V7 1.612(7) .
O7 V6 2.176(7) 2_557
O8 V8 1.609(7) .
O8 V9 2.176(7) .
O9 V9 1.604(7) .
O9 V10 2.184(7) .
O10 V10 1.599(7) .
O10 V11 2.188(7) .
O11 V11 1.612(7) .
O11 V12 2.182(7) .
O12 V12 1.609(7) .
O12 V13 2.191(7) .
O13 V13 1.617(7) .
O13 V14 2.186(7) .
O14 V14 1.603(7) .
O14 V7 2.185(7) 1_655
O15 V1 1.991(8) 2_456
O16 V2 1.982(8) 2_456
O17 V2 1.977(8) .
O18 V1 1.986(8) .
O19 V3 1.992(8) .
O20 V4 1.965(8) .
O21 V9 1.983(8) .
O22 V8 1.978(8) .
O23 V2 1.982(8) .
O24 V3 1.989(8) .
O25 V14 1.989(8) 1_455
O26 V13 1.974(8) 1_455
O27 V4 1.985(8) .
O28 V5 1.968(8) .
O29 V6 1.990(8) 2_557
O30 V7 1.972(8) .
O31 V5 1.999(8) .
O32 V6 1.966(8) .
O33 V11 1.992(8) .
O34 V10 1.977(8) .
O35 V8 2.001(8) 2_546
O36 V1 1.971(8) 1_655
O37 V12 1.990(8) .
O38 V11 1.983(8) .
O39 V10 1.981(9) 2_556
O40 V9 1.973(8) 2_556
O41 V10 1.984(9) .
O42 V9 1.983(8) .
O43 V8 2.001(9) 2_556
O44 V1 1.974(8) 1_665
O45 V11 1.978(8) .
O46 V12 2.004(8) .
O47 V2 1.987(8) 1_665
O48 V3 1.977(8) 1_665
O49 V14 1.983(8) .
O50 V13 1.971(8) .
O51 V4 1.987(8) 1_565
O52 V5 1.980(8) 1_565
O53 V6 1.986(8) 2_557
O54 V7 1.979(8) .
O55 V12 1.973(8) 2_657
O56 V13 1.983(8) 2_657
O57 V14 1.980(8) .
O58 V7 1.983(8) 1_655
O59 V7 1.981(8) 2_557
O60 V14 1.975(8) 2_657
O61 V13 1.985(8) .
O62 V12 1.972(8) .
O63 V5 1.997(8) 1_565
O64 V6 1.973(8) 1_565
O65 V11 1.983(8) .
O66 V10 1.980(8) .
O67 V3 1.988(8) 1_565
O68 V4 1.967(8) 1_565
O69 V9 1.990(8) .
O70 V8 1.972(8) .
V1 O36 1.971(8) 1_455
V1 O44 1.974(8) 1_445
V1 O15 1.991(8) 2_446
V2 O16 1.982(8) 2_446
V2 O47 1.987(8) 1_445
V3 O48 1.978(8) 1_445
V3 O67 1.988(8) 1_545
V4 O68 1.967(8) 1_545
V4 O51 1.987(8) 1_545
V5 O52 1.980(8) 1_545
V5 O63 1.997(8) 1_545
V6 O64 1.973(8) 1_545
V6 O53 1.986(8) 2_547
V6 O29 1.990(8) 2_547
V6 O7 2.176(7) 2_547
V7 O59 1.981(8) 2_547
V7 O58 1.983(8) 1_455
V7 O14 2.185(7) 1_455
V8 O43 2.001(9) 2_546
V8 O35 2.002(8) 2_556
V8 O1 2.190(7) 2_456
V9 O40 1.973(8) 2_546
V10 O39 1.981(9) 2_546
V12 O55 1.973(8) 2_647
V13 O26 1.974(8) 1_655
V13 O56 1.983(8) 2_647
V14 O60 1.975(8) 2_647
V14 O25 1.989(8) 1_655
O71 C113 1.263(5) .
O72 C113 1.268(5) .
O73 C120 1.263(6) .
O74 C120 1.252(5) .
C113 C114 1.535(3) .
C114 C115 1.3900 .
C114 C119 1.3900 .
C115 C116 1.3900 .
C116 C117 1.3900 .
C117 C118 1.3900 .
C117 C120 1.536(3) .
C118 C119 1.3900 .
O75 C121 1.263(5) .
O76 C121 1.268(5) .
O77 C128 1.263(5) .
O78 C128 1.253(5) .
C121 C122 1.535(3) .
C122 C123 1.3900 .
C122 C127 1.3900 .
C123 C124 1.3900 .
C124 C125 1.3900 .
C125 C126 1.3900 .
C125 C128 1.536(3) .
C126 C127 1.3900 .
O79 C129 1.263(5) .
O80 C129 1.268(6) .
O81 C136 1.263(6) .
O82 C136 1.252(5) .
C129 C130 1.535(3) .
C130 C131 1.3900 .
C130 C135 1.3900 .
C131 C132 1.3900 .
C132 C133 1.3900 .
C133 C134 1.3900 .
C133 C136 1.536(3) .
C134 C135 1.3900 .
O83 C137 1.263(5) .
O84 C137 1.268(5) .
O85 C144 1.263(6) .
O86 C144 1.252(5) .
C137 C138 1.536(3) .
C138 C143 1.3894(10) .
C138 C139 1.3897(10) .
C139 C140 1.3907(10) .
C140 C141 1.3895(10) .
C141 C142 1.3896(10) .
C141 C144 1.537(3) .
C142 C143 1.3910(10) .
O87 C145 1.263(5) .
O88 C145 1.268(5) .
O89 C152 1.263(5) .
O90 C152 1.253(5) .
C145 C146 1.535(3) .
C146 C151 1.3896(9) .
C146 C147 1.3898(9) .
C147 C148 1.3912(10) .
C148 C149 1.3898(10) .
C149 C150 1.3899(10) .
C149 C152 1.537(3) .
C150 C151 1.3909(10) .
O91 C153 1.263(5) .
O92 C153 1.268(5) .
O93 C160 1.263(5) .
O94 C160 1.252(5) .
C153 C154 1.536(3) .
C154 C155 1.3898(10) .
C154 C159 1.3901(10) .
C155 C156 1.3912(10) .
C156 C157 1.3903(10) .
C157 C158 1.3901(10) .
C157 C160 1.537(3) .
C158 C159 1.3910(10) .
O95 C161 1.262(6) .
O96 C161 1.268(5) .
O97 C168 1.263(5) .
O98 C168 1.252(5) .
C161 C162 1.536(3) .
C162 C163 1.3900(10) .
C162 C167 1.3896(10) .
C163 C164 1.3911(10) .
C164 C165 1.3901(10) .
C165 C166 1.3902(10) .
C165 C168 1.537(3) .
C166 C167 1.3915(10) .
O99 C169 1.263(6) .
O100 C169 1.268(5) .
O101 C176 1.263(6) .
O102 C176 1.252(5) .
C169 C170 1.536(3) .
C170 C171 1.3900(10) .
C170 C175 1.3903(10) .
C171 C172 1.3912(10) .
C172 C173 1.3899(10) .
C173 C174 1.3901(10) .
C173 C176 1.537(3) .
C174 C175 1.3911(10) .
O103 C177 1.262(6) .
O104 C177 1.268(5) .
O105 C184 1.263(6) .
O106 C184 1.252(5) .
C177 C178 1.536(3) .
C178 C179 1.3901(10) .
C178 C183 1.3902(10) .
C179 C180 1.3911(10) .
C180 C181 1.3899(10) .
C181 C182 1.3902(10) .
C181 C184 1.537(3) .
C182 C183 1.3912(10) .
O107 C185 1.263(6) .
O108 C185 1.268(5) .
O109 C192 1.264(5) .
O110 C192 1.253(5) .
C185 C186 1.536(3) .
C186 C191 1.3902(10) .
C186 C187 1.3902(10) .
C187 C188 1.3911(10) .
C188 C189 1.3897(10) .
C189 C190 1.3900(10) .
C189 C192 1.537(3) .
C190 C191 1.3914(10) .
